data_7718592
loop_
_publ_author_name
'Liu, Bei'
'Dong, Xiao-Yan'
'Gong, Hui-Wen'
'Sun, Zheng'
'Sun, Rong'
'Zhu, Wen-Hua'
'Zhang, Lei'
'Sun, Hao-Ling'
'Zhao, Man-Yun'
'Huang, Ning-Ning'
'Bian, Qing-Yan'
'Gao, Song'

_publ_section_title
;
 Synergistic construction of highly symmetrical lanthanide single-ion
 magnets using neutral phosphoryl and anionic thiocyanate ligands.
;
_journal_issue 22
_journal_name_full 'Dalton transactions (Cambridge, England : 2003)'
_journal_page_first 9039
_journal_page_last 9048
_journal_paper_doi 10.1039/d5dt00339c
_journal_volume 54
_journal_year 2025
_chemical_formula_moiety 'C26 H54 Dy N8 O11 P2 S2, C27 H52 Dy N9 O10 P2 S3, C N S, 2(H2 O)'
_chemical_formula_sum 'C54 H110 Dy2 N18 O23 P4 S6'
_chemical_formula_weight 2020.83
_chemical_name_common '[Dy(TMPO)2(SCN)3(H2O)2][Dy(TMPO)2(SCN)2(H2O)3](SCN)(H2O)2'
_space_group_crystal_system monoclinic
_space_group_IT_number 14
_space_group_name_Hall '-P 2ybc'
_space_group_name_H-M_alt 'P 1 21/c 1'
_atom_sites_solution_hydrogens mixed
_atom_sites_solution_primary dual
_atom_sites_solution_secondary difmap
_audit_creation_date 2025-03-31
_audit_creation_method
;
Olex2 1.3
(compiled 2020.11.12 svn.r5f609507 for OlexSys, GUI svn.r6408)
;
_audit_update_record
;
2025-04-15 deposited with the CCDC.	2025-05-02 downloaded from the CCDC.
;
_cell_angle_alpha 90
_cell_angle_beta 103.526(2)
_cell_angle_gamma 90
_cell_formula_units_Z 4
_cell_length_a 19.7170(4)
_cell_length_b 24.9048(5)
_cell_length_c 17.7571(3)
_cell_measurement_reflns_used 36382
_cell_measurement_temperature 100(2)
_cell_measurement_theta_max 76.0220
_cell_measurement_theta_min 4.1720
_cell_volume 8477.7(3)
_computing_cell_refinement 'CrysAlisPro 1.171.40.84a (Rigaku OD, 2020)'
_computing_data_collection 'CrysAlisPro 1.171.40.84a (Rigaku OD, 2020)'
_computing_data_reduction 'CrysAlisPro 1.171.40.84a (Rigaku OD, 2020)'
_computing_molecular_graphics 'Olex2 1.3 (Dolomanov et al., 2009)'
_computing_publication_material 'Olex2 1.3 (Dolomanov et al., 2009)'
_computing_structure_refinement 'SHELXL 2014/6 (Sheldrick, 2015)'
_computing_structure_solution 'SHELXT 2014/5 (Sheldrick, 2014)'
_diffrn_ambient_temperature 100.15
_diffrn_measured_fraction_theta_full 0.998
_diffrn_measured_fraction_theta_max 0.961
_diffrn_measurement_device_type 'XtaLAB Synergy R, DW system, HyPix'
_diffrn_radiation_type CuK\a
_diffrn_radiation_wavelength 1.54184
_diffrn_reflns_av_R_equivalents 0.0821
_diffrn_reflns_av_unetI/netI 0.0713
_diffrn_reflns_Laue_measured_fraction_full 0.998
_diffrn_reflns_Laue_measured_fraction_max 0.961
_diffrn_reflns_limit_h_max 24
_diffrn_reflns_limit_h_min -24
_diffrn_reflns_limit_k_max 30
_diffrn_reflns_limit_k_min -31
_diffrn_reflns_limit_l_max 22
_diffrn_reflns_limit_l_min -22
_diffrn_reflns_number 70764
_diffrn_reflns_point_group_measured_fraction_full 0.998
_diffrn_reflns_point_group_measured_fraction_max 0.961
_diffrn_reflns_theta_full 67.684
_diffrn_reflns_theta_max 76.586
_diffrn_reflns_theta_min 3.501
_diffrn_source 'Rotating-anode X-ray tube'
_exptl_absorpt_coefficient_mu 12.068
_exptl_absorpt_correction_T_max 1.00000
_exptl_absorpt_correction_T_min 0.75576
_exptl_absorpt_correction_type multi-scan
_exptl_absorpt_process_details
;
CrysAlisPro 1.171.41.123a (Rigaku Oxford Diffraction, 2022)
Empirical absorption correction using spherical harmonics,
implemented in SCALE3 ABSPACK scaling algorithm.
;
_exptl_crystal_colour 'metallic light white'
_exptl_crystal_density_diffrn 1.583
_exptl_crystal_description plate
_exptl_crystal_F_000 4128
_exptl_crystal_size_max 0.07
_exptl_crystal_size_mid 0.05
_exptl_crystal_size_min 0.04
_refine_diff_density_max 0.767
_refine_diff_density_min -1.273
_refine_diff_density_rms 0.117
_refine_ls_extinction_method none
_refine_ls_goodness_of_fit_ref 1.055
_refine_ls_hydrogen_treatment constr
_refine_ls_matrix_type full
_refine_ls_number_parameters 1030
_refine_ls_number_reflns 17124
_refine_ls_number_restraints 12
_refine_ls_restrained_S_all 1.064
_refine_ls_R_factor_all 0.0534
_refine_ls_R_factor_gt 0.0436
_refine_ls_shift/su_max 0.002
_refine_ls_shift/su_mean 0.000
_refine_ls_structure_factor_coef Fsqd
_refine_ls_weighting_details 'w=1/[\s^2^(Fo^2^)+(0.0465P)^2^+5.7976P] where P=(Fo^2^+2Fc^2^)/3'
_refine_ls_weighting_scheme calc
_refine_ls_wR_factor_gt 0.1052
_refine_ls_wR_factor_ref 0.1105
_reflns_Friedel_coverage 0.000
_reflns_number_gt 14459
_reflns_number_total 17124
_reflns_threshold_expression 'I > 2\s(I)'
_cod_data_source_file d5dt00339c2.cif
_cod_data_source_block CCDC_2422426
_cod_depositor_comments 'Adding full bibliography for 7718589--7718592.cif.'
_cod_database_code 7718592
_shelxl_version_number 2014/6
_shelx_space_group_comment
;
The symmetry employed for this shelxl refinement is uniquely defined
by the following loop, which should always be used as a source of
symmetry information in preference to the above space-group names.
They are only intended as comments.
;
_shelx_estimated_absorpt_t_max 0.644
_shelx_estimated_absorpt_t_min 0.485
_exptl_absorpt_special_details
;
CrysAlisPro 1.171.41.123a (Rigaku Oxford Diffraction, 2022)
Empirical absorption correction using spherical harmonics,
implemented in SCALE3 ABSPACK scaling algorithm.
;
_olex2_refinement_description
;
1. Fixed Uiso
 At 1.2 times of:
  All C(H,H) groups
 At 1.5 times of:
  All O(H,H) groups
2. Restrained distances
 O7-H7C = O7-H7D
 0.96 with sigma of 0.02
 H7C-H7D
 1.52 with sigma of 0.02
 O8-H8C = O8-H8D
 0.96 with sigma of 0.02
 H8C-H8D
 1.52 with sigma of 0.02
 O9-H9C = O9-H9D
 0.96 with sigma of 0.02
 H9C-H9D
 1.52 with sigma of 0.02
 Dy1-H6A \\sim Dy1-H6B
 with sigma of 0.02
 C7-C8 \\sim C7'-C8'
 with sigma of 0.01
 C9-C10 \\sim C9'-C10'
 with sigma of 0.01
3. Uiso/Uaniso restraints and constraints
Uanis(C7) = Uanis(C7')
Uanis(C9) = Uanis(C9')
Uanis(C23) = Uanis(C23')
Uanis(C25) = Uanis(C25')
Uanis(O16) = Uanis(O16')
4. Others
 Sof(C7')=Sof(H7'A)=Sof(H7'B)=Sof(C8')=Sof(H8'A)=Sof(H8'B)=Sof(C9')=Sof(H9'A)=
 Sof(H9'B)=Sof(C10')=Sof(H10C)=Sof(H10D)=1-FVAR(1)
 Sof(C7)=Sof(H7A)=Sof(H7B)=Sof(C8)=Sof(H8A)=Sof(H8B)=Sof(C9)=Sof(H9A)=Sof(H9B)=
 Sof(C10)=Sof(H10A)=Sof(H10B)=FVAR(1)
 Sof(C23')=Sof(H23C)=Sof(H23D)=Sof(C24')=Sof(H24C)=Sof(H24D)=Sof(C25')=
 Sof(H25C)=Sof(H25D)=Sof(C26')=Sof(H26C)=Sof(H26D)=Sof(O16')=1-FVAR(2)
 Sof(C23)=Sof(H23A)=Sof(H23B)=Sof(C24)=Sof(H24A)=Sof(H24B)=Sof(C25)=Sof(H25A)=
 Sof(H25B)=Sof(C26)=Sof(H26A)=Sof(H26B)=Sof(O16)=FVAR(2)
5.a Free rotating group:
 O6(H6A,H6B), O11(H11C,H11D), O10(H10E,H10F)
5.b Rotating group:
 O7(H7C,H7D), O5(H5A,H5B), O8(H8C,H8D), O9(H9C,H9D)
5.c Secondary CH2 refined with riding coordinates:
 C43(H43A,H43B), C38(H38A,H38B), C36(H36A,H36B), C29(H29A,H29B), C35(H35A,
 H35B), C27(H27A,H27B), C37(H37A,H37B), C39(H39A,H39B), C31(H31A,H31B),
 C15(H15A,H15B), C34(H34A,H34B), C44(H44A,H44B), C28(H28A,H28B), C21(H21A,H21B),
  C45(H45A,H45B), C33(H33A,H33B), C16(H16A,H16B), C47(H47A,H47B), C30(H30A,
 H30B), C41(H41A,H41B), C20(H20A,H20B), C48(H48A,H48B), C40(H40A,H40B),
 C19(H19A,H19B), C17(H17A,H17B), C79(H79A,H79B), C22(H22A,H22B), C12(H12A,H12B),
  C46(H46A,H46B), C50(H50A,H50B), C78(H78A,H78B), C18(H18A,H18B), C42(H42A,
 H42B), C49(H49A,H49B), C11(H11A,H11B), C75(H75A,H75B), C13(H13A,H13B),
 C14(H14A,H14B), C76(H76A,H76B), C32(H32A,H32B), C7(H7A,H7B), C8(H8A,H8B),
 C9(H9A,H9B), C10(H10A,H10B), C7'(H7'A,H7'B), C8'(H8'A,H8'B), C9'(H9'A,H9'B),
 C10'(H10C,H10D), C23(H23A,H23B), C24(H24A,H24B), C25(H25A,H25B), C26(H26A,
 H26B), C23'(H23C,H23D), C24'(H24C,H24D), C25'(H25C,H25D), C26'(H26C,H26D)
;
_olex2_submission_special_instructions 'No special instructions were received'

loop_
_space_group_symop_operation_xyz
'x, y, z'
'-x, y+1/2, -z+1/2'
'-x, -y, -z'
'x, -y-1/2, z-1/2'

loop_
_atom_site_label
_atom_site_type_symbol
_atom_site_fract_x
_atom_site_fract_y
_atom_site_fract_z
_atom_site_U_iso_or_equiv
_atom_site_adp_type
_atom_site_occupancy
_atom_site_site_symmetry_order
_atom_site_calc_flag
_atom_site_refinement_flags_posn
_atom_site_refinement_flags_adp
_atom_site_refinement_flags_occupancy
_atom_site_disorder_assembly
_atom_site_disorder_group
Dy2 Dy 0.82774(2) 0.64492(2) 0.66957(2) 0.01268(7) Uani 1 1 d . . . . .
Dy1 Dy 0.35753(2) 0.62373(2) 0.78703(2) 0.01467(7) Uani 1 1 d D . . . .
P3 P 0.76136(5) 0.76324(4) 0.55065(5) 0.01277(18) Uani 1 1 d . . . . .
P4 P 0.92416(5) 0.52638(4) 0.76241(5) 0.01433(19) Uani 1 1 d . . . . .
P1 P 0.25019(5) 0.73592(4) 0.83178(5) 0.0172(2) Uani 1 1 d . . . . .
S4 S 0.69537(5) 0.58963(4) 0.86971(5) 0.0213(2) Uani 1 1 d . . . . .
P2 P 0.46315(5) 0.50508(4) 0.75486(6) 0.0182(2) Uani 1 1 d . . . . .
S6 S -0.01110(5) 0.83170(4) 0.42013(6) 0.0243(2) Uani 1 1 d . . . . .
S2 S 0.37140(6) 0.60442(5) 0.50383(6) 0.0301(2) Uani 1 1 d . . . . .
S5 S 0.92462(6) 0.54363(5) 0.46530(7) 0.0303(2) Uani 1 1 d . . . . .
S3 S 0.55992(5) 0.74719(5) 0.75135(7) 0.0310(2) Uani 1 1 d . . . . .
S1 S 0.30096(6) 0.46254(4) 0.93221(7) 0.0311(2) Uani 1 1 d . . . . .
O7 O 0.72849(14) 0.60108(12) 0.59565(15) 0.0226(6) Uani 1 1 d D . . . .
H7C H 0.7270 0.5992 0.5544 0.034 Uiso 1 1 d DR U . . .
H7D H 0.6982 0.5932 0.6229 0.034 Uiso 1 1 d DR U . . .
O5 O 0.25304(14) 0.58418(12) 0.71900(15) 0.0201(6) Uani 1 1 d . . . . .
H5A H 0.2159 0.5648 0.7234 0.030 Uiso 1 1 d R U . . .
H5B H 0.2410 0.5975 0.6719 0.030 Uiso 1 1 d R U . . .
O4 O 0.88237(13) 0.57681(10) 0.74220(14) 0.0152(5) Uani 1 1 d . . . . .
O6 O 0.41617(14) 0.64729(12) 0.91440(15) 0.0199(6) Uani 1 1 d G . . . .
H6A H 0.4146 0.6315 0.9576 0.030 Uiso 1 1 d DG U . . .
H6B H 0.4458 0.6734 0.9282 0.030 Uiso 1 1 d DG U . . .
O11 O 0.02576(15) 0.63896(13) 0.56012(17) 0.0239(6) Uani 1 1 d G . . . .
H11C H 0.0195 0.6636 0.5244 0.036 Uiso 1 1 d G U . . .
H11D H 0.0082 0.6100 0.5359 0.036 Uiso 1 1 d G U . . .
O13 O 0.03203(14) 0.76117(12) 0.69293(16) 0.0240(6) Uani 1 1 d . . . . .
O3 O 0.78175(13) 0.71834(10) 0.60824(14) 0.0153(5) Uani 1 1 d . . . . .
O22 O 0.84053(14) 0.40458(12) 0.57742(16) 0.0220(6) Uani 1 1 d . . . . .
O8 O 0.87543(14) 0.70598(11) 0.77168(15) 0.0191(6) Uani 1 1 d D . . . .
H8C H 0.9149 0.7102 0.8087 0.029 Uiso 1 1 d DR U . . .
H8D H 0.8551 0.7382 0.7705 0.029 Uiso 1 1 d DR U . . .
O19 O 0.80655(14) 0.71050(12) 0.32673(14) 0.0194(6) Uani 1 1 d . . . . .
O1 O 0.28413(14) 0.69015(11) 0.80091(15) 0.0197(6) Uani 1 1 d . . . . .
O2 O 0.42424(14) 0.55178(11) 0.77690(16) 0.0208(6) Uani 1 1 d . . . . .
O9 O 0.94017(13) 0.67435(12) 0.65546(15) 0.0195(6) Uani 1 1 d D . . . .
H9C H 0.9719 0.6994 0.6713 0.029 Uiso 1 1 d DR U . . .
H9D H 0.9539 0.6586 0.6172 0.029 Uiso 1 1 d DR U . . .
O23 O 1.15232(15) 0.53907(14) 0.77880(16) 0.0300(7) Uani 1 1 d . . . . .
O15 O 0.57401(15) 0.39455(13) 0.94078(16) 0.0275(7) Uani 1 1 d . . . . .
O14 O 0.36825(18) 0.87145(14) 0.7701(2) 0.0378(8) Uani 1 1 d . . . . .
O21 O 0.87059(17) 0.45321(13) 0.96747(17) 0.0304(7) Uani 1 1 d . . . . .
O18 O 0.53417(13) 0.79378(12) 0.47858(17) 0.0216(6) Uani 1 1 d . . . . .
O20 O 0.91776(15) 0.88068(13) 0.66070(16) 0.0257(7) Uani 1 1 d . . . . .
N13 N 0.67864(15) 0.77609(13) 0.53859(18) 0.0148(6) Uani 1 1 d . . . . .
N15 N 0.80373(16) 0.81806(13) 0.58080(17) 0.0155(6) Uani 1 1 d . . . . .
O17 O 0.61343(15) 0.55563(15) 0.61918(19) 0.0332(7) Uani 1 1 d . . . . .
N18 N 1.00776(16) 0.52914(14) 0.76805(17) 0.0168(7) Uani 1 1 d . . . . .
N8 N 0.17006(17) 0.74585(15) 0.78223(19) 0.0213(7) Uani 1 1 d . . . . .
O12 O 0.24902(19) 0.70332(14) 1.07819(17) 0.0351(8) Uani 1 1 d . . . . .
N17 N 0.89666(16) 0.48204(14) 0.69299(18) 0.0177(7) Uani 1 1 d . . . . .
N14 N 0.77713(15) 0.74479(13) 0.46776(17) 0.0136(6) Uani 1 1 d . . . . .
N1 N 0.31665(17) 0.56496(14) 0.87372(19) 0.0212(7) Uani 1 1 d . . . . .
O10 O 0.17164(16) 0.62031(15) 0.58400(17) 0.0325(8) Uani 1 1 d G . . . .
H10E H 0.1269 0.6189 0.5805 0.049 Uiso 1 1 d G U . . .
H10F H 0.1796 0.6158 0.5383 0.049 Uiso 1 1 d G U . . .
N4 N 0.74761(18) 0.63399(14) 0.74974(19) 0.0213(7) Uani 1 1 d . . . . .
N7 N 0.24757(18) 0.72530(14) 0.92210(18) 0.0199(7) Uani 1 1 d . . . . .
N10 N 0.50069(17) 0.46458(14) 0.82386(19) 0.0203(7) Uani 1 1 d . . . . .
N16 N 0.91531(17) 0.50647(14) 0.84741(18) 0.0183(7) Uani 1 1 d . . . . .
N12 N 0.52785(18) 0.52702(15) 0.7201(2) 0.0230(7) Uani 1 1 d . . . . .
N9 N 0.29234(17) 0.79120(14) 0.82547(19) 0.0201(7) Uani 1 1 d . . . . .
C5 C 0.8839(2) 0.57618(16) 0.5210(2) 0.0172(8) Uani 1 1 d . . . . .
N11 N 0.40797(17) 0.46769(15) 0.6930(2) 0.0224(7) Uani 1 1 d . . . . .
C43 C 0.82093(19) 0.47826(16) 0.6602(2) 0.0187(8) Uani 1 1 d . . . . .
H43A H 0.7994 0.5143 0.6593 0.022 Uiso 1 1 calc R U . . .
H43B H 0.7995 0.4544 0.6928 0.022 Uiso 1 1 calc R U . . .
N5 N 0.85579(16) 0.60003(14) 0.56212(18) 0.0187(7) Uani 1 1 d . . . . .
C38 C 0.8058(2) 0.83924(17) 0.6587(2) 0.0183(8) Uani 1 1 d . . . . .
H38A H 0.7821 0.8139 0.6871 0.022 Uiso 1 1 calc R U . . .
H38B H 0.7809 0.8741 0.6545 0.022 Uiso 1 1 calc R U . . .
C36 C 0.9164(2) 0.85884(18) 0.5859(2) 0.0228(9) Uani 1 1 d . . . . .
H36A H 0.9398 0.8234 0.5919 0.027 Uiso 1 1 calc R U . . .
H36B H 0.9424 0.8829 0.5582 0.027 Uiso 1 1 calc R U . . .
N2 N 0.35120(18) 0.63075(16) 0.6503(2) 0.0244(8) Uani 1 1 d . . . . .
C29 C 0.5840(2) 0.83252(17) 0.4659(2) 0.0219(8) Uani 1 1 d . . . . .
H29A H 0.5634 0.8689 0.4633 0.026 Uiso 1 1 calc R U . . .
H29B H 0.5961 0.8251 0.4158 0.026 Uiso 1 1 calc R U . . .
C35 C 0.8423(2) 0.85243(16) 0.5384(2) 0.0171(8) Uani 1 1 d . . . . .
H35A H 0.8195 0.8880 0.5289 0.021 Uiso 1 1 calc R U . . .
H35B H 0.8426 0.8360 0.4877 0.021 Uiso 1 1 calc R U . . .
C27 C 0.6269(2) 0.73486(17) 0.5457(2) 0.0200(8) Uani 1 1 d . . . . .
H27A H 0.6141 0.7387 0.5961 0.024 Uiso 1 1 calc R U . . .
H27B H 0.6472 0.6987 0.5437 0.024 Uiso 1 1 calc R U . . .
C37 C 0.8807(2) 0.84667(18) 0.7021(2) 0.0221(9) Uani 1 1 d . . . . .
H37A H 0.8820 0.8626 0.7535 0.027 Uiso 1 1 calc R U . . .
H37B H 0.9040 0.8112 0.7104 0.027 Uiso 1 1 calc R U . . .
C39 C 0.9524(2) 0.45900(17) 0.8859(2) 0.0206(8) Uani 1 1 d . . . . .
H39A H 0.9909 0.4705 0.9294 0.025 Uiso 1 1 calc R U . . .
H39B H 0.9729 0.4387 0.8487 0.025 Uiso 1 1 calc R U . . .
C31 C 0.7413(2) 0.76837(16) 0.3935(2) 0.0174(8) Uani 1 1 d . . . . .
H31A H 0.7667 0.8008 0.3831 0.021 Uiso 1 1 calc R U . . .
H31B H 0.6935 0.7793 0.3958 0.021 Uiso 1 1 calc R U . . .
N3 N 0.44942(18) 0.68538(14) 0.7789(2) 0.0220(7) Uani 1 1 d . . . . .
C15 C 0.2629(2) 0.84506(17) 0.8088(2) 0.0210(8) Uani 1 1 d . . . . .
H15A H 0.2741 0.8674 0.8562 0.025 Uiso 1 1 calc R U . . .
H15B H 0.2115 0.8429 0.7906 0.025 Uiso 1 1 calc R U . . .
C34 C 0.84659(19) 0.72403(16) 0.4652(2) 0.0163(8) Uani 1 1 d . . . . .
H34A H 0.8679 0.7058 0.5146 0.020 Uiso 1 1 calc R U . . .
H34B H 0.8774 0.7541 0.4583 0.020 Uiso 1 1 calc R U . . .
C44 C 0.8079(2) 0.45608(17) 0.5789(2) 0.0221(9) Uani 1 1 d . . . . .
H44A H 0.7570 0.4525 0.5575 0.027 Uiso 1 1 calc R U . . .
H44B H 0.8263 0.4815 0.5457 0.027 Uiso 1 1 calc R U . . .
C28 C 0.5621(2) 0.74073(17) 0.4803(3) 0.0222(9) Uani 1 1 d . . . . .
H28A H 0.5740 0.7329 0.4303 0.027 Uiso 1 1 calc R U . . .
H28B H 0.5264 0.7144 0.4875 0.027 Uiso 1 1 calc R U . . .
C21 C 0.6087(2) 0.43893(19) 0.9142(2) 0.0269(10) Uani 1 1 d . . . . .
H21A H 0.6289 0.4271 0.8709 0.032 Uiso 1 1 calc R U . . .
H21B H 0.6472 0.4516 0.9568 0.032 Uiso 1 1 calc R U . . .
C45 C 0.9145(2) 0.40961(18) 0.6077(2) 0.0217(8) Uani 1 1 d . . . . .
H45A H 0.9339 0.4349 0.5751 0.026 Uiso 1 1 calc R U . . .
H45B H 0.9370 0.3742 0.6058 0.026 Uiso 1 1 calc R U . . .
C33 C 0.8393(2) 0.68481(17) 0.3985(2) 0.0194(8) Uani 1 1 d . . . . .
H33A H 0.8859 0.6715 0.3958 0.023 Uiso 1 1 calc R U . . .
H33B H 0.8109 0.6537 0.4073 0.023 Uiso 1 1 calc R U . . .
C16 C 0.2943(3) 0.86979(18) 0.7465(3) 0.0289(10) Uani 1 1 d . . . . .
H16A H 0.2801 0.8485 0.6983 0.035 Uiso 1 1 calc R U . . .
H16B H 0.2760 0.9067 0.7353 0.035 Uiso 1 1 calc R U . . .
C47 C 1.0353(2) 0.53786(19) 0.6981(2) 0.0239(9) Uani 1 1 d . . . . .
H47A H 1.0374 0.5768 0.6875 0.029 Uiso 1 1 calc R U . . .
H47B H 1.0044 0.5205 0.6527 0.029 Uiso 1 1 calc R U . . .
C30 C 0.64931(19) 0.83053(16) 0.5305(2) 0.0190(8) Uani 1 1 d . . . . .
H30A H 0.6842 0.8560 0.5192 0.023 Uiso 1 1 calc R U . . .
H30B H 0.6381 0.8416 0.5797 0.023 Uiso 1 1 calc R U . . .
C2 C 0.3591(2) 0.61962(18) 0.5888(2) 0.0240(9) Uani 1 1 d . . . . .
C41 C 0.8317(2) 0.49721(19) 0.9277(3) 0.0268(9) Uani 1 1 d . . . . .
H41A H 0.8085 0.5166 0.9635 0.032 Uiso 1 1 calc R U . . .
H41B H 0.7950 0.4835 0.8840 0.032 Uiso 1 1 calc R U . . .
C20 C 0.5189(2) 0.37486(17) 0.8798(2) 0.0212(8) Uani 1 1 d . . . . .
H20A H 0.4961 0.3440 0.8989 0.025 Uiso 1 1 calc R U . . .
H20B H 0.5385 0.3621 0.8365 0.025 Uiso 1 1 calc R U . . .
C48 C 1.1078(2) 0.5137(2) 0.7128(2) 0.0277(10) Uani 1 1 d . . . . .
H48A H 1.1054 0.4747 0.7222 0.033 Uiso 1 1 calc R U . . .
H48B H 1.1272 0.5189 0.6666 0.033 Uiso 1 1 calc R U . . .
C40 C 0.9030(2) 0.42352(18) 0.9159(2) 0.0260(9) Uani 1 1 d . . . . .
H40A H 0.8667 0.4096 0.8720 0.031 Uiso 1 1 calc R U . . .
H40B H 0.9287 0.3925 0.9437 0.031 Uiso 1 1 calc R U . . .
C1 C 0.30953(19) 0.52171(17) 0.8978(2) 0.0186(8) Uani 1 1 d . . . . .
C19 C 0.4655(2) 0.41821(17) 0.8510(2) 0.0235(9) Uani 1 1 d . . . . .
H19A H 0.4284 0.4042 0.8080 0.028 Uiso 1 1 calc R U . . .
H19B H 0.4438 0.4297 0.8933 0.028 Uiso 1 1 calc R U . . .
C17 C 0.3952(3) 0.81817(19) 0.7829(3) 0.0333(11) Uani 1 1 d . . . . .
H17A H 0.4469 0.8194 0.7971 0.040 Uiso 1 1 calc R U . . .
H17B H 0.3806 0.7970 0.7346 0.040 Uiso 1 1 calc R U . . .
C79 C 0.5917(2) 0.49648(18) 0.7183(3) 0.0260(9) Uani 1 1 d . . . . .
H79A H 0.5854 0.4583 0.7307 0.031 Uiso 1 1 calc R U . . .
H79B H 0.6316 0.5109 0.7578 0.031 Uiso 1 1 calc R U . . .
C3 C 0.4958(2) 0.71132(18) 0.7671(2) 0.0228(9) Uani 1 1 d . . . . .
C22 C 0.5582(2) 0.48412(18) 0.8875(2) 0.0259(9) Uani 1 1 d . . . . .
H22A H 0.5392 0.4970 0.9311 0.031 Uiso 1 1 calc R U . . .
H22B H 0.5825 0.5144 0.8690 0.031 Uiso 1 1 calc R U . . .
C12 C 0.0489(2) 0.7694(2) 0.7736(3) 0.0316(10) Uani 1 1 d . . . . .
H12A H 0.0076 0.7612 0.7943 0.038 Uiso 1 1 calc R U . . .
H12B H 0.0609 0.8077 0.7846 0.038 Uiso 1 1 calc R U . . .
C46 C 0.9308(2) 0.42980(17) 0.6904(2) 0.0202(8) Uani 1 1 d . . . . .
H46A H 0.9138 0.4037 0.7239 0.024 Uiso 1 1 calc R U . . .
H46B H 0.9819 0.4336 0.7099 0.024 Uiso 1 1 calc R U . . .
N6 N 0.02317(19) 0.72473(17) 0.4613(2) 0.0292(8) Uani 1 1 d . . . . .
C50 C 1.0556(2) 0.55447(18) 0.8368(2) 0.0220(9) Uani 1 1 d . . . . .
H50A H 1.0380 0.5480 0.8838 0.026 Uiso 1 1 calc R U . . .
H50B H 1.0577 0.5937 0.8289 0.026 Uiso 1 1 calc R U . . .
C78 C 0.6069(2) 0.5006(2) 0.6399(3) 0.0333(11) Uani 1 1 d . . . . .
H78A H 0.6508 0.4813 0.6399 0.040 Uiso 1 1 calc R U . . .
H78B H 0.5688 0.4834 0.6012 0.040 Uiso 1 1 calc R U . . .
C18 C 0.3694(2) 0.79165(17) 0.8461(2) 0.0225(9) Uani 1 1 d . . . . .
H18A H 0.3872 0.7544 0.8534 0.027 Uiso 1 1 calc R U . . .
H18B H 0.3864 0.8114 0.8953 0.027 Uiso 1 1 calc R U . . .
C4 C 0.7246(2) 0.61536(16) 0.7992(2) 0.0188(8) Uani 1 1 d . . . . .
C42 C 0.8784(2) 0.53575(17) 0.8971(2) 0.0198(8) Uani 1 1 d . . . . .
H42A H 0.8500 0.5648 0.8672 0.024 Uiso 1 1 calc R U . . .
H42B H 0.9125 0.5523 0.9409 0.024 Uiso 1 1 calc R U . . .
C49 C 1.1271(2) 0.53055(19) 0.8470(2) 0.0241(9) Uani 1 1 d . . . . .
H49A H 1.1593 0.5474 0.8920 0.029 Uiso 1 1 calc R U . . .
H49B H 1.1252 0.4916 0.8572 0.029 Uiso 1 1 calc R U . . .
C11 C 0.1085(2) 0.7353(2) 0.8141(3) 0.0370(12) Uani 1 1 d . . . . .
H11A H 0.1199 0.7433 0.8703 0.044 Uiso 1 1 calc R U . . .
H11B H 0.0954 0.6969 0.8071 0.044 Uiso 1 1 calc R U . . .
C75 C 0.5323(2) 0.58339(19) 0.6953(3) 0.0303(10) Uani 1 1 d . . . . .
H75A H 0.5688 0.6026 0.7336 0.036 Uiso 1 1 calc R U . . .
H75B H 0.4872 0.6017 0.6923 0.036 Uiso 1 1 calc R U . . .
C6 C 0.0093(2) 0.76902(18) 0.4449(2) 0.0201(8) Uani 1 1 d . . . . .
C13 C 0.0899(3) 0.7729(3) 0.6611(3) 0.0453(15) Uani 1 1 d . . . . .
H13A H 0.1014 0.8116 0.6686 0.054 Uiso 1 1 calc R U . . .
H13B H 0.0771 0.7659 0.6047 0.054 Uiso 1 1 calc R U . . .
C14 C 0.1532(3) 0.7405(3) 0.6971(3) 0.0457(15) Uani 1 1 d . . . . .
H14A H 0.1446 0.7023 0.6827 0.055 Uiso 1 1 calc R U . . .
H14B H 0.1933 0.7529 0.6769 0.055 Uiso 1 1 calc R U . . .
C76 C 0.5498(2) 0.5844(2) 0.6172(3) 0.0379(12) Uani 1 1 d . . . . .
H76A H 0.5112 0.5679 0.5782 0.045 Uiso 1 1 calc R U . . .
H76B H 0.5549 0.6220 0.6016 0.045 Uiso 1 1 calc R U . . .
C32 C 0.7376(2) 0.72827(17) 0.3289(2) 0.0188(8) Uani 1 1 d . . . . .
H32A H 0.7091 0.6971 0.3371 0.023 Uiso 1 1 calc R U . . .
H32B H 0.7150 0.7450 0.2788 0.023 Uiso 1 1 calc R U . . .
C7 C 0.2227(4) 0.6725(6) 0.9464(5) 0.0207(18) Uani 0.736(10) 1 d D . P A 1
H7A H 0.1720 0.6740 0.9438 0.025 Uiso 0.736(10) 1 calc R U P A 1
H7B H 0.2314 0.6434 0.9118 0.025 Uiso 0.736(10) 1 calc R U P A 1
C8 C 0.2626(3) 0.6621(3) 1.0282(3) 0.0265(15) Uani 0.736(10) 1 d D . P A 1
H8A H 0.2487 0.6270 1.0458 0.032 Uiso 0.736(10) 1 calc R U P A 1
H8B H 0.3131 0.6609 1.0302 0.032 Uiso 0.736(10) 1 calc R U P A 1
C9 C 0.2735(18) 0.7527(15) 1.0537(8) 0.040(3) Uani 0.736(10) 1 d D . P A 1
H9A H 0.3240 0.7492 1.0563 0.048 Uiso 0.736(10) 1 calc R U P A 1
H9B H 0.2676 0.7813 1.0903 0.048 Uiso 0.736(10) 1 calc R U P A 1
C10 C 0.2380(3) 0.7692(2) 0.9753(3) 0.0253(15) Uani 0.736(10) 1 d D . P A 1
H10A H 0.2584 0.8030 0.9613 0.030 Uiso 0.736(10) 1 calc R U P A 1
H10B H 0.1878 0.7752 0.9720 0.030 Uiso 0.736(10) 1 calc R U P A 1
C7' C 0.2411(17) 0.671(2) 0.9455(15) 0.0207(18) Uani 0.264(10) 1 d D . P A 2
H7'A H 0.2878 0.6546 0.9641 0.025 Uiso 0.264(10) 1 calc R U P A 2
H7'B H 0.2146 0.6495 0.9014 0.025 Uiso 0.264(10) 1 calc R U P A 2
C8' C 0.2029(10) 0.6725(9) 1.0098(9) 0.036(5) Uani 0.264(10) 1 d D . P A 2
H8'A H 0.1942 0.6356 1.0259 0.043 Uiso 0.264(10) 1 calc R U P A 2
H8'B H 0.1574 0.6909 0.9920 0.043 Uiso 0.264(10) 1 calc R U P A 2
C9' C 0.272(5) 0.757(5) 1.061(2) 0.040(3) Uani 0.264(10) 1 d D . P A 2
H9'A H 0.2330 0.7831 1.0531 0.048 Uiso 0.264(10) 1 calc R U P A 2
H9'B H 0.3099 0.7704 1.1045 0.048 Uiso 0.264(10) 1 calc R U P A 2
C10' C 0.2982(12) 0.7529(9) 0.9905(10) 0.041(6) Uani 0.264(10) 1 d D . P A 2
H10C H 0.3425 0.7325 1.0026 0.049 Uiso 0.264(10) 1 calc R U P A 2
H10D H 0.3086 0.7894 0.9741 0.049 Uiso 0.264(10) 1 calc R U P A 2
C23 C 0.4324(4) 0.4248(4) 0.6513(4) 0.0270(17) Uani 0.811(8) 1 d . . P B 1
H23A H 0.4236 0.3896 0.6731 0.032 Uiso 0.811(8) 1 calc R U P B 1
H23B H 0.4831 0.4285 0.6556 0.032 Uiso 0.811(8) 1 calc R U P B 1
C24 C 0.3927(3) 0.4287(3) 0.5663(3) 0.0319(16) Uani 0.811(8) 1 d . . P B 1
H24A H 0.4043 0.4630 0.5441 0.038 Uiso 0.811(8) 1 calc R U P B 1
H24B H 0.4072 0.3990 0.5366 0.038 Uiso 0.811(8) 1 calc R U P B 1
C25 C 0.2966(3) 0.4690(3) 0.6024(3) 0.0261(13) Uani 0.811(8) 1 d . . P B 1
H25A H 0.2455 0.4668 0.5967 0.031 Uiso 0.811(8) 1 calc R U P B 1
H25B H 0.3072 0.5038 0.5808 0.031 Uiso 0.811(8) 1 calc R U P B 1
C26 C 0.3326(3) 0.4665(2) 0.6872(4) 0.0226(12) Uani 0.811(8) 1 d . . P B 1
H26A H 0.3187 0.4976 0.7150 0.027 Uiso 0.811(8) 1 calc R U P B 1
H26B H 0.3196 0.4331 0.7106 0.027 Uiso 0.811(8) 1 calc R U P B 1
O16 O 0.3187(3) 0.4259(2) 0.5597(3) 0.0308(13) Uani 0.811(8) 1 d . . P B 1
C23' C 0.429(2) 0.4325(19) 0.628(2) 0.0270(17) Uani 0.189(8) 1 d . . P B 2
H23C H 0.4299 0.4559 0.5830 0.032 Uiso 0.189(8) 1 calc R U P B 2
H23D H 0.4764 0.4182 0.6479 0.032 Uiso 0.189(8) 1 calc R U P B 2
C24' C 0.3843(15) 0.3904(13) 0.6026(19) 0.045(9) Uani 0.189(8) 1 d . . P B 2
H24C H 0.3858 0.3654 0.6463 0.054 Uiso 0.189(8) 1 calc R U P B 2
H24D H 0.4006 0.3707 0.5617 0.054 Uiso 0.189(8) 1 calc R U P B 2
C25' C 0.2896(12) 0.4412(12) 0.6220(14) 0.0261(13) Uani 0.189(8) 1 d . . P B 2
H25C H 0.2844 0.4196 0.6671 0.031 Uiso 0.189(8) 1 calc R U P B 2
H25D H 0.2428 0.4550 0.5964 0.031 Uiso 0.189(8) 1 calc R U P B 2
C26' C 0.3334(11) 0.4858(13) 0.6499(17) 0.029(6) Uani 0.189(8) 1 d . . P B 2
H26C H 0.3123 0.5071 0.6857 0.035 Uiso 0.189(8) 1 calc R U P B 2
H26D H 0.3366 0.5092 0.6058 0.035 Uiso 0.189(8) 1 calc R U P B 2
O16' O 0.3115(16) 0.4082(12) 0.5716(16) 0.0308(13) Uani 0.189(8) 1 d . . P B 2

loop_
_atom_site_aniso_label
_atom_site_aniso_U_11
_atom_site_aniso_U_22
_atom_site_aniso_U_33
_atom_site_aniso_U_23
_atom_site_aniso_U_13
_atom_site_aniso_U_12
Dy2 0.01497(11) 0.01031(12) 0.01250(11) 0.00075(8) 0.00270(8) 0.00124(8)
Dy1 0.01542(11) 0.01222(13) 0.01631(11) 0.00003(8) 0.00357(8) -0.00057(8)
P3 0.0130(4) 0.0117(5) 0.0133(4) 0.0017(3) 0.0023(3) 0.0008(3)
P4 0.0150(4) 0.0132(5) 0.0145(4) 0.0012(3) 0.0028(3) 0.0025(4)
P1 0.0219(5) 0.0144(5) 0.0162(4) 0.0011(4) 0.0064(4) 0.0017(4)
S4 0.0255(5) 0.0194(5) 0.0204(4) -0.0011(4) 0.0081(4) -0.0047(4)
P2 0.0192(5) 0.0144(5) 0.0212(5) -0.0031(4) 0.0052(4) 0.0016(4)
S6 0.0303(5) 0.0205(5) 0.0219(5) -0.0021(4) 0.0054(4) -0.0032(4)
S2 0.0278(5) 0.0439(7) 0.0178(5) -0.0008(4) 0.0035(4) -0.0004(5)
S5 0.0333(6) 0.0267(6) 0.0369(6) -0.0126(5) 0.0202(4) -0.0012(5)
S3 0.0224(5) 0.0341(7) 0.0384(6) 0.0071(5) 0.0108(4) -0.0073(4)
S1 0.0360(6) 0.0158(5) 0.0423(6) 0.0063(4) 0.0109(5) -0.0034(4)
O7 0.0213(14) 0.0311(18) 0.0168(13) -0.0051(12) 0.0072(11) -0.0087(12)
O5 0.0175(13) 0.0214(16) 0.0209(13) -0.0005(11) 0.0032(10) -0.0063(11)
O4 0.0180(12) 0.0094(13) 0.0176(12) 0.0040(10) 0.0028(10) 0.0051(10)
O6 0.0185(13) 0.0217(16) 0.0178(13) 0.0009(11) 0.0007(10) -0.0091(11)
O11 0.0270(15) 0.0221(16) 0.0245(15) 0.0018(12) 0.0097(12) -0.0031(13)
O13 0.0221(14) 0.0263(17) 0.0235(14) -0.0044(12) 0.0054(11) -0.0057(12)
O3 0.0192(13) 0.0082(13) 0.0188(13) 0.0049(10) 0.0046(10) 0.0042(10)
O22 0.0263(14) 0.0176(15) 0.0226(14) -0.0019(11) 0.0068(11) -0.0043(12)
O8 0.0202(13) 0.0177(15) 0.0181(13) -0.0026(11) 0.0016(10) -0.0005(11)
O19 0.0228(14) 0.0215(16) 0.0143(12) 0.0053(11) 0.0051(10) 0.0054(11)
O1 0.0242(14) 0.0132(14) 0.0204(13) -0.0018(11) 0.0025(11) 0.0044(11)
O2 0.0205(13) 0.0154(15) 0.0273(14) -0.0014(11) 0.0071(11) 0.0034(11)
O9 0.0193(13) 0.0201(16) 0.0197(14) -0.0045(11) 0.0060(10) -0.0038(11)
O23 0.0198(14) 0.051(2) 0.0187(14) -0.0073(13) 0.0037(11) -0.0117(14)
O15 0.0316(16) 0.0273(18) 0.0220(14) 0.0073(12) 0.0029(12) -0.0083(13)
O14 0.045(2) 0.0181(18) 0.060(2) 0.0059(15) 0.0314(17) -0.0006(14)
O21 0.0481(19) 0.0207(17) 0.0283(15) 0.0107(13) 0.0207(14) 0.0124(14)
O18 0.0134(13) 0.0191(16) 0.0317(15) 0.0032(12) 0.0037(11) 0.0012(11)
O20 0.0293(15) 0.0263(17) 0.0212(14) -0.0039(12) 0.0056(12) -0.0155(13)
N13 0.0142(14) 0.0104(16) 0.0202(15) 0.0021(12) 0.0051(12) 0.0018(12)
N15 0.0177(15) 0.0158(17) 0.0131(14) -0.0005(12) 0.0037(11) -0.0018(13)
O17 0.0204(15) 0.040(2) 0.0415(18) 0.0072(15) 0.0121(13) -0.0009(14)
N18 0.0165(15) 0.0195(18) 0.0138(15) 0.0007(12) 0.0023(12) 0.0017(13)
N8 0.0217(17) 0.026(2) 0.0180(16) -0.0044(14) 0.0093(13) 0.0000(14)
O12 0.054(2) 0.034(2) 0.0196(15) 0.0014(13) 0.0148(14) -0.0034(16)
N17 0.0159(15) 0.0168(18) 0.0203(16) 0.0011(13) 0.0045(12) 0.0019(13)
N14 0.0131(14) 0.0120(16) 0.0154(14) 0.0020(12) 0.0025(11) 0.0040(12)
N1 0.0236(17) 0.0188(19) 0.0202(16) 0.0009(14) 0.0029(13) -0.0052(14)
O10 0.0239(15) 0.052(2) 0.0208(15) -0.0017(14) 0.0032(12) 0.0063(15)
N4 0.0247(17) 0.0214(19) 0.0187(16) -0.0040(14) 0.0071(13) -0.0019(14)
N7 0.0314(18) 0.0123(17) 0.0170(15) 0.0003(13) 0.0080(13) -0.0005(14)
N10 0.0205(16) 0.0144(18) 0.0259(17) 0.0017(13) 0.0051(13) -0.0009(13)
N16 0.0249(17) 0.0125(17) 0.0190(15) 0.0059(13) 0.0079(13) 0.0081(13)
N12 0.0218(17) 0.0202(19) 0.0281(18) 0.0009(14) 0.0077(14) 0.0053(14)
N9 0.0205(16) 0.0163(18) 0.0248(17) 0.0066(13) 0.0078(13) 0.0031(13)
C5 0.0196(18) 0.012(2) 0.0185(18) 0.0013(14) 0.0023(14) -0.0020(15)
N11 0.0171(16) 0.0199(19) 0.0292(18) -0.0060(14) 0.0032(13) 0.0035(14)
C43 0.0181(18) 0.012(2) 0.026(2) 0.0020(15) 0.0056(15) 0.0000(15)
N5 0.0186(16) 0.0199(18) 0.0185(15) -0.0039(13) 0.0062(12) -0.0023(13)
C38 0.0227(19) 0.017(2) 0.0171(18) -0.0013(15) 0.0074(14) 0.0003(16)
C36 0.021(2) 0.027(2) 0.021(2) -0.0008(16) 0.0068(16) -0.0060(17)
N2 0.0225(17) 0.032(2) 0.0188(17) 0.0042(15) 0.0049(13) -0.0028(15)
C29 0.0203(19) 0.016(2) 0.028(2) 0.0063(16) 0.0038(16) 0.0013(16)
C35 0.0211(19) 0.012(2) 0.0180(18) 0.0018(14) 0.0043(14) -0.0022(15)
C27 0.0173(18) 0.016(2) 0.028(2) 0.0055(16) 0.0075(15) -0.0021(15)
C37 0.024(2) 0.025(2) 0.0166(18) 0.0035(16) 0.0018(15) -0.0061(17)
C39 0.025(2) 0.018(2) 0.0180(18) 0.0036(15) 0.0040(15) 0.0105(16)
C31 0.0234(19) 0.016(2) 0.0124(17) 0.0031(14) 0.0035(14) 0.0046(16)
N3 0.0251(18) 0.0161(18) 0.0263(17) -0.0009(14) 0.0089(14) -0.0058(14)
C15 0.030(2) 0.014(2) 0.0206(19) 0.0026(15) 0.0084(16) 0.0068(17)
C34 0.0152(17) 0.017(2) 0.0171(17) 0.0027(14) 0.0040(13) 0.0037(15)
C44 0.0186(19) 0.018(2) 0.028(2) -0.0003(16) 0.0013(16) -0.0040(16)
C28 0.0148(18) 0.019(2) 0.034(2) -0.0004(17) 0.0063(16) -0.0023(16)
C21 0.026(2) 0.032(3) 0.021(2) 0.0030(17) 0.0022(16) -0.0090(19)
C45 0.023(2) 0.018(2) 0.026(2) -0.0022(16) 0.0084(16) 0.0029(16)
C33 0.0235(19) 0.018(2) 0.0170(18) 0.0026(15) 0.0047(15) 0.0036(16)
C16 0.053(3) 0.012(2) 0.023(2) 0.0059(16) 0.0131(19) 0.003(2)
C47 0.022(2) 0.032(3) 0.0167(19) 0.0035(17) 0.0044(15) -0.0003(18)
C30 0.0153(18) 0.013(2) 0.028(2) -0.0041(16) 0.0039(15) 0.0035(15)
C2 0.020(2) 0.023(2) 0.026(2) 0.0053(17) 0.0004(16) -0.0038(17)
C41 0.032(2) 0.025(2) 0.028(2) 0.0058(18) 0.0161(17) 0.0085(19)
C20 0.027(2) 0.015(2) 0.0207(19) 0.0028(15) 0.0047(16) -0.0017(16)
C48 0.0188(19) 0.040(3) 0.024(2) -0.0097(19) 0.0054(16) -0.0101(19)
C40 0.040(2) 0.016(2) 0.024(2) 0.0062(16) 0.0107(18) 0.0069(18)
C1 0.0140(17) 0.020(2) 0.0208(19) -0.0046(16) 0.0012(14) -0.0003(15)
C19 0.026(2) 0.016(2) 0.030(2) 0.0038(17) 0.0096(16) -0.0047(17)
C17 0.038(3) 0.017(2) 0.053(3) 0.000(2) 0.026(2) 0.0008(19)
C79 0.020(2) 0.020(2) 0.040(2) -0.0065(18) 0.0109(17) 0.0011(17)
C3 0.026(2) 0.021(2) 0.0214(19) 0.0011(16) 0.0054(16) 0.0026(17)
C22 0.033(2) 0.020(2) 0.023(2) 0.0005(17) 0.0036(17) -0.0101(18)
C12 0.027(2) 0.042(3) 0.028(2) 0.003(2) 0.0086(17) 0.010(2)
C46 0.0220(19) 0.016(2) 0.0222(19) -0.0008(15) 0.0031(15) 0.0033(16)
N6 0.0288(19) 0.030(2) 0.0304(19) 0.0097(16) 0.0107(15) 0.0007(17)
C50 0.022(2) 0.028(2) 0.0167(18) -0.0049(16) 0.0040(15) -0.0045(17)
C78 0.027(2) 0.033(3) 0.044(3) -0.002(2) 0.0167(19) -0.003(2)
C18 0.023(2) 0.014(2) 0.030(2) 0.0010(16) 0.0065(16) 0.0027(16)
C4 0.0204(19) 0.014(2) 0.0194(19) -0.0086(15) 0.0003(15) 0.0011(15)
C42 0.027(2) 0.015(2) 0.0190(18) -0.0004(15) 0.0089(15) 0.0050(16)
C49 0.0205(19) 0.033(3) 0.0173(19) -0.0008(17) 0.0022(15) -0.0052(18)
C11 0.026(2) 0.047(3) 0.042(3) 0.021(2) 0.0146(19) 0.012(2)
C75 0.025(2) 0.023(2) 0.043(3) 0.010(2) 0.0066(19) 0.0053(18)
C6 0.0174(18) 0.028(3) 0.0143(18) -0.0013(16) 0.0034(14) -0.0053(17)
C13 0.031(3) 0.080(5) 0.024(2) 0.000(2) 0.0053(19) -0.011(3)
C14 0.028(2) 0.089(5) 0.020(2) -0.017(2) 0.0037(18) 0.008(3)
C76 0.027(2) 0.045(3) 0.046(3) 0.019(2) 0.016(2) 0.004(2)
C32 0.0180(18) 0.020(2) 0.0185(18) -0.0009(15) 0.0039(14) 0.0044(16)
C7 0.022(6) 0.020(3) 0.024(2) 0.0003(17) 0.012(3) -0.004(5)
C8 0.034(4) 0.022(3) 0.028(3) 0.011(2) 0.015(2) 0.008(3)
C9 0.068(4) 0.036(8) 0.019(3) -0.007(5) 0.016(3) -0.009(4)
C10 0.040(4) 0.015(3) 0.025(3) -0.007(2) 0.018(3) -0.005(3)
C7' 0.022(6) 0.020(3) 0.024(2) 0.0003(17) 0.012(3) -0.004(5)
C8' 0.043(12) 0.045(13) 0.018(8) 0.007(7) 0.003(7) -0.013(9)
C9' 0.068(4) 0.036(8) 0.019(3) -0.007(5) 0.016(3) -0.009(4)
C10' 0.059(14) 0.038(12) 0.017(8) -0.001(7) -0.007(8) -0.024(10)
C23 0.026(3) 0.032(4) 0.020(4) -0.010(3) -0.001(4) 0.003(3)
C24 0.029(3) 0.044(4) 0.022(3) -0.017(3) 0.004(2) -0.003(3)
C25 0.027(3) 0.023(3) 0.025(3) 0.003(2) -0.001(2) -0.005(2)
C26 0.024(3) 0.023(3) 0.020(3) 0.000(2) 0.003(2) -0.002(2)
O16 0.025(2) 0.045(4) 0.022(2) -0.013(2) 0.0049(16) -0.011(2)
C23' 0.026(3) 0.032(4) 0.020(4) -0.010(3) -0.001(4) 0.003(3)
C24' 0.045(16) 0.028(17) 0.058(19) -0.027(15) 0.003(13) 0.011(13)
C25' 0.027(3) 0.023(3) 0.025(3) 0.003(2) -0.001(2) -0.005(2)
C26' 0.008(10) 0.06(2) 0.022(13) 0.000(14) 0.008(9) -0.008(11)
O16' 0.025(2) 0.045(4) 0.022(2) -0.013(2) 0.0049(16) -0.011(2)

loop_
_atom_type_symbol
_atom_type_description
_atom_type_scat_dispersion_real
_atom_type_scat_dispersion_imag
_atom_type_scat_source
C C 0.0181 0.0091 'International Tables Vol C Tables 4.2.6.8 and 6.1.1.4'
H H 0.0000 0.0000 'International Tables Vol C Tables 4.2.6.8 and 6.1.1.4'
Dy Dy -9.8046 9.8477 'International Tables Vol C Tables 4.2.6.8 and 6.1.1.4'
N N 0.0311 0.0180 'International Tables Vol C Tables 4.2.6.8 and 6.1.1.4'
O O 0.0492 0.0322 'International Tables Vol C Tables 4.2.6.8 and 6.1.1.4'
P P 0.2955 0.4335 'International Tables Vol C Tables 4.2.6.8 and 6.1.1.4'
S S 0.3331 0.5567 'International Tables Vol C Tables 4.2.6.8 and 6.1.1.4'

loop_
_geom_angle_atom_site_label_1
_geom_angle_atom_site_label_2
_geom_angle_atom_site_label_3
_geom_angle
_geom_angle_site_symmetry_1
_geom_angle_site_symmetry_3
_geom_angle_publ_flag
O7 Dy2 O8 148.02(10) . . ?
O7 Dy2 O9 138.60(9) . . ?
O7 Dy2 N4 72.46(10) . . ?
O7 Dy2 N5 69.79(10) . . ?
O4 Dy2 O7 101.20(10) . . ?
O4 Dy2 O8 89.66(9) . . ?
O4 Dy2 O9 87.70(9) . . ?
O4 Dy2 N4 82.32(11) . . ?
O4 Dy2 N5 86.30(11) . . ?
O3 Dy2 O7 85.26(10) . . ?
O3 Dy2 O4 173.23(9) . . ?
O3 Dy2 O8 83.72(9) . . ?
O3 Dy2 O9 88.77(10) . . ?
O3 Dy2 N4 97.83(11) . . ?
O3 Dy2 N5 97.97(11) . . ?
O8 Dy2 O9 71.06(9) . . ?
O8 Dy2 N5 141.55(10) . . ?
N4 Dy2 O8 79.44(11) . . ?
N4 Dy2 O9 148.88(10) . . ?
N4 Dy2 N5 137.42(12) . . ?
N5 Dy2 O9 70.57(10) . . ?
O5 Dy1 O6 140.49(10) . . ?
O5 Dy1 N1 71.80(10) . . ?
O5 Dy1 N2 71.29(11) . . ?
O5 Dy1 N3 145.09(11) . . ?
O6 Dy1 N1 72.50(10) . . ?
O6 Dy1 N2 147.80(11) . . ?
O6 Dy1 N3 72.03(11) . . ?
O1 Dy1 O5 81.67(10) . . ?
O1 Dy1 O6 84.01(10) . . ?
O1 Dy1 O2 174.61(10) . . ?
O1 Dy1 N1 93.28(12) . . ?
O1 Dy1 N2 100.03(11) . . ?
O1 Dy1 N3 92.87(12) . . ?
O2 Dy1 O5 94.80(10) . . ?
O2 Dy1 O6 96.31(10) . . ?
O2 Dy1 N1 81.72(12) . . ?
O2 Dy1 N2 82.58(12) . . ?
O2 Dy1 N3 92.34(11) . . ?
N1 Dy1 N2 138.25(12) . . ?
N1 Dy1 N3 143.10(11) . . ?
N3 Dy1 N2 75.85(12) . . ?
O3 P3 N13 109.63(16) . . ?
O3 P3 N15 111.43(15) . . ?
O3 P3 N14 108.97(16) . . ?
N13 P3 N14 109.38(15) . . ?
N15 P3 N13 107.49(17) . . ?
N15 P3 N14 109.90(17) . . ?
O4 P4 N18 118.09(17) . . ?
O4 P4 N17 108.41(15) . . ?
O4 P4 N16 107.67(16) . . ?
N18 P4 N17 103.02(17) . . ?
N18 P4 N16 106.30(16) . . ?
N16 P4 N17 113.52(18) . . ?
O1 P1 N8 112.20(17) . . ?
O1 P1 N7 110.88(17) . . ?
O1 P1 N9 109.99(18) . . ?
N8 P1 N7 107.64(18) . . ?
N9 P1 N8 106.25(18) . . ?
N9 P1 N7 109.75(18) . . ?
O2 P2 N10 117.17(18) . . ?
O2 P2 N12 109.40(18) . . ?
O2 P2 N11 108.41(17) . . ?
N10 P2 N12 103.51(18) . . ?
N10 P2 N11 105.43(18) . . ?
N12 P2 N11 112.96(19) . . ?
Dy2 O7 H7C 115.0 . . ?
Dy2 O7 H7D 112.5 . . ?
H7C O7 H7D 132.2 . . ?
Dy1 O5 H5A 144.9 . . ?
Dy1 O5 H5B 109.9 . . ?
H5A O5 H5B 104.0 . . ?
P4 O4 Dy2 158.86(17) . . ?
Dy1 O6 H6A 128.5 . . ?
Dy1 O6 H6B 126.9 . . ?
H6A O6 H6B 104.5 . . ?
H11C O11 H11D 104.6 . . ?
C12 O13 C13 110.8(3) . . ?
P3 O3 Dy2 164.27(17) . . ?
C45 O22 C44 109.6(3) . . ?
Dy2 O8 H8C 138.6 . . ?
Dy2 O8 H8D 117.4 . . ?
H8C O8 H8D 102.6 . . ?
C33 O19 C32 110.1(3) . . ?
P1 O1 Dy1 163.55(16) . . ?
P2 O2 Dy1 169.68(18) . . ?
Dy2 O9 H9C 141.8 . . ?
Dy2 O9 H9D 113.7 . . ?
H9C O9 H9D 103.8 . . ?
C49 O23 C48 111.1(3) . . ?
C20 O15 C21 110.6(3) . . ?
C16 O14 C17 109.8(4) . . ?
C41 O21 C40 110.3(3) . . ?
C28 O18 C29 110.6(3) . . ?
C37 O20 C36 110.6(3) . . ?
C27 N13 P3 123.0(3) . . ?
C30 N13 P3 123.7(3) . . ?
C30 N13 C27 112.8(3) . . ?
C38 N15 P3 120.6(3) . . ?
C35 N15 P3 127.6(3) . . ?
C35 N15 C38 111.7(3) . . ?
C78 O17 C76 110.6(4) . . ?
C47 N18 P4 121.2(2) . . ?
C47 N18 C50 109.6(3) . . ?
C50 N18 P4 120.3(3) . . ?
C11 N8 P1 122.9(3) . . ?
C14 N8 P1 119.6(3) . . ?
C14 N8 C11 111.6(4) . . ?
C8 O12 C9 107.7(9) . . ?
C9' O12 C8' 116(3) . . ?
C43 N17 P4 117.6(3) . . ?
C46 N17 P4 122.9(2) . . ?
C46 N17 C43 111.1(3) . . ?
C31 N14 P3 122.9(3) . . ?
C31 N14 C34 111.6(3) . . ?
C34 N14 P3 119.9(2) . . ?
C1 N1 Dy1 151.3(3) . . ?
H10E O10 H10F 109.3 . . ?
C4 N4 Dy2 157.0(3) . . ?
C7 N7 P1 120.7(4) . . ?
C10 N7 P1 122.8(3) . . ?
C10 N7 C7 111.3(5) . . ?
C7' N7 P1 117.6(11) . . ?
C7' N7 C10' 106.2(16) . . ?
C10' N7 P1 122.4(8) . . ?
C19 N10 P2 124.3(3) . . ?
C22 N10 P2 120.2(3) . . ?
C22 N10 C19 109.8(3) . . ?
C39 N16 P4 121.5(3) . . ?
C42 N16 P4 125.5(3) . . ?
C42 N16 C39 112.5(3) . . ?
C79 N12 P2 125.5(3) . . ?
C79 N12 C75 111.8(3) . . ?
C75 N12 P2 122.3(3) . . ?
C15 N9 P1 127.2(3) . . ?
C15 N9 C18 112.3(3) . . ?
C18 N9 P1 120.1(3) . . ?
N5 C5 S5 178.6(4) . . ?
C23 N11 P2 120.9(4) . . ?
C23 N11 C26 113.8(5) . . ?
C26 N11 P2 124.0(3) . . ?
C23' N11 P2 124.1(17) . . ?
C26' N11 P2 124.5(11) . . ?
C26' N11 C23' 100.2(18) . . ?
N17 C43 H43A 109.8 . . ?
N17 C43 H43B 109.8 . . ?
N17 C43 C44 109.3(3) . . ?
H43A C43 H43B 108.3 . . ?
C44 C43 H43A 109.8 . . ?
C44 C43 H43B 109.8 . . ?
C5 N5 Dy2 164.7(3) . . ?
N15 C38 H38A 109.8 . . ?
N15 C38 H38B 109.8 . . ?
N15 C38 C37 109.4(3) . . ?
H38A C38 H38B 108.2 . . ?
C37 C38 H38A 109.8 . . ?
C37 C38 H38B 109.8 . . ?
O20 C36 H36A 109.4 . . ?
O20 C36 H36B 109.4 . . ?
O20 C36 C35 111.3(3) . . ?
H36A C36 H36B 108.0 . . ?
C35 C36 H36A 109.4 . . ?
C35 C36 H36B 109.4 . . ?
C2 N2 Dy1 159.3(3) . . ?
O18 C29 H29A 109.5 . . ?
O18 C29 H29B 109.5 . . ?
O18 C29 C30 110.7(3) . . ?
H29A C29 H29B 108.1 . . ?
C30 C29 H29A 109.5 . . ?
C30 C29 H29B 109.5 . . ?
N15 C35 C36 108.9(3) . . ?
N15 C35 H35A 109.9 . . ?
N15 C35 H35B 109.9 . . ?
C36 C35 H35A 109.9 . . ?
C36 C35 H35B 109.9 . . ?
H35A C35 H35B 108.3 . . ?
N13 C27 H27A 109.6 . . ?
N13 C27 H27B 109.6 . . ?
N13 C27 C28 110.1(3) . . ?
H27A C27 H27B 108.2 . . ?
C28 C27 H27A 109.6 . . ?
C28 C27 H27B 109.6 . . ?
O20 C37 C38 111.5(3) . . ?
O20 C37 H37A 109.3 . . ?
O20 C37 H37B 109.3 . . ?
C38 C37 H37A 109.3 . . ?
C38 C37 H37B 109.3 . . ?
H37A C37 H37B 108.0 . . ?
N16 C39 H39A 109.6 . . ?
N16 C39 H39B 109.6 . . ?
N16 C39 C40 110.1(3) . . ?
H39A C39 H39B 108.2 . . ?
C40 C39 H39A 109.6 . . ?
C40 C39 H39B 109.6 . . ?
N14 C31 H31A 109.6 . . ?
N14 C31 H31B 109.6 . . ?
N14 C31 C32 110.2(3) . . ?
H31A C31 H31B 108.1 . . ?
C32 C31 H31A 109.6 . . ?
C32 C31 H31B 109.6 . . ?
C3 N3 Dy1 171.1(3) . . ?
N9 C15 H15A 110.1 . . ?
N9 C15 H15B 110.1 . . ?
N9 C15 C16 108.0(3) . . ?
H15A C15 H15B 108.4 . . ?
C16 C15 H15A 110.1 . . ?
C16 C15 H15B 110.1 . . ?
N14 C34 H34A 109.8 . . ?
N14 C34 H34B 109.8 . . ?
N14 C34 C33 109.3(3) . . ?
H34A C34 H34B 108.3 . . ?
C33 C34 H34A 109.8 . . ?
C33 C34 H34B 109.8 . . ?
O22 C44 C43 111.5(3) . . ?
O22 C44 H44A 109.3 . . ?
O22 C44 H44B 109.3 . . ?
C43 C44 H44A 109.3 . . ?
C43 C44 H44B 109.3 . . ?
H44A C44 H44B 108.0 . . ?
O18 C28 C27 110.9(3) . . ?
O18 C28 H28A 109.5 . . ?
O18 C28 H28B 109.5 . . ?
C27 C28 H28A 109.5 . . ?
C27 C28 H28B 109.5 . . ?
H28A C28 H28B 108.0 . . ?
O15 C21 H21A 109.6 . . ?
O15 C21 H21B 109.6 . . ?
O15 C21 C22 110.4(4) . . ?
H21A C21 H21B 108.1 . . ?
C22 C21 H21A 109.6 . . ?
C22 C21 H21B 109.6 . . ?
O22 C45 H45A 109.4 . . ?
O22 C45 H45B 109.4 . . ?
O22 C45 C46 111.0(3) . . ?
H45A C45 H45B 108.0 . . ?
C46 C45 H45A 109.4 . . ?
C46 C45 H45B 109.4 . . ?
O19 C33 C34 110.3(3) . . ?
O19 C33 H33A 109.6 . . ?
O19 C33 H33B 109.6 . . ?
C34 C33 H33A 109.6 . . ?
C34 C33 H33B 109.6 . . ?
H33A C33 H33B 108.1 . . ?
O14 C16 C15 111.2(3) . . ?
O14 C16 H16A 109.4 . . ?
O14 C16 H16B 109.4 . . ?
C15 C16 H16A 109.4 . . ?
C15 C16 H16B 109.4 . . ?
H16A C16 H16B 108.0 . . ?
N18 C47 H47A 110.0 . . ?
N18 C47 H47B 110.0 . . ?
N18 C47 C48 108.3(3) . . ?
H47A C47 H47B 108.4 . . ?
C48 C47 H47A 110.0 . . ?
C48 C47 H47B 110.0 . . ?
N13 C30 C29 110.6(3) . . ?
N13 C30 H30A 109.5 . . ?
N13 C30 H30B 109.5 . . ?
C29 C30 H30A 109.5 . . ?
C29 C30 H30B 109.5 . . ?
H30A C30 H30B 108.1 . . ?
N2 C2 S2 179.0(4) . . ?
O21 C41 H41A 109.4 . . ?
O21 C41 H41B 109.4 . . ?
O21 C41 C42 111.2(3) . . ?
H41A C41 H41B 108.0 . . ?
C42 C41 H41A 109.4 . . ?
C42 C41 H41B 109.4 . . ?
O15 C20 H20A 109.5 . . ?
O15 C20 H20B 109.5 . . ?
O15 C20 C19 110.9(3) . . ?
H20A C20 H20B 108.0 . . ?
C19 C20 H20A 109.5 . . ?
C19 C20 H20B 109.5 . . ?
O23 C48 C47 109.7(4) . . ?
O23 C48 H48A 109.7 . . ?
O23 C48 H48B 109.7 . . ?
C47 C48 H48A 109.7 . . ?
C47 C48 H48B 109.7 . . ?
H48A C48 H48B 108.2 . . ?
O21 C40 C39 110.2(4) . . ?
O21 C40 H40A 109.6 . . ?
O21 C40 H40B 109.6 . . ?
C39 C40 H40A 109.6 . . ?
C39 C40 H40B 109.6 . . ?
H40A C40 H40B 108.1 . . ?
N1 C1 S1 178.9(4) . . ?
N10 C19 C20 108.9(3) . . ?
N10 C19 H19A 109.9 . . ?
N10 C19 H19B 109.9 . . ?
C20 C19 H19A 109.9 . . ?
C20 C19 H19B 109.9 . . ?
H19A C19 H19B 108.3 . . ?
O14 C17 H17A 109.5 . . ?
O14 C17 H17B 109.5 . . ?
O14 C17 C18 110.6(4) . . ?
H17A C17 H17B 108.1 . . ?
C18 C17 H17A 109.5 . . ?
C18 C17 H17B 109.5 . . ?
N12 C79 H79A 109.6 . . ?
N12 C79 H79B 109.6 . . ?
N12 C79 C78 110.1(4) . . ?
H79A C79 H79B 108.2 . . ?
C78 C79 H79A 109.6 . . ?
C78 C79 H79B 109.6 . . ?
N3 C3 S3 179.7(4) . . ?
N10 C22 C21 109.1(4) . . ?
N10 C22 H22A 109.9 . . ?
N10 C22 H22B 109.9 . . ?
C21 C22 H22A 109.9 . . ?
C21 C22 H22B 109.9 . . ?
H22A C22 H22B 108.3 . . ?
O13 C12 H12A 109.1 . . ?
O13 C12 H12B 109.1 . . ?
O13 C12 C11 112.3(4) . . ?
H12A C12 H12B 107.9 . . ?
C11 C12 H12A 109.1 . . ?
C11 C12 H12B 109.1 . . ?
N17 C46 C45 109.2(3) . . ?
N17 C46 H46A 109.8 . . ?
N17 C46 H46B 109.8 . . ?
C45 C46 H46A 109.8 . . ?
C45 C46 H46B 109.8 . . ?
H46A C46 H46B 108.3 . . ?
N18 C50 H50A 109.9 . . ?
N18 C50 H50B 109.9 . . ?
N18 C50 C49 109.0(3) . . ?
H50A C50 H50B 108.3 . . ?
C49 C50 H50A 109.9 . . ?
C49 C50 H50B 109.9 . . ?
O17 C78 C79 110.8(4) . . ?
O17 C78 H78A 109.5 . . ?
O17 C78 H78B 109.5 . . ?
C79 C78 H78A 109.5 . . ?
C79 C78 H78B 109.5 . . ?
H78A C78 H78B 108.1 . . ?
N9 C18 C17 109.3(3) . . ?
N9 C18 H18A 109.8 . . ?
N9 C18 H18B 109.8 . . ?
C17 C18 H18A 109.8 . . ?
C17 C18 H18B 109.8 . . ?
H18A C18 H18B 108.3 . . ?
N4 C4 S4 178.0(4) . . ?
N16 C42 C41 109.3(3) . . ?
N16 C42 H42A 109.8 . . ?
N16 C42 H42B 109.8 . . ?
C41 C42 H42A 109.8 . . ?
C41 C42 H42B 109.8 . . ?
H42A C42 H42B 108.3 . . ?
O23 C49 C50 110.0(3) . . ?
O23 C49 H49A 109.7 . . ?
O23 C49 H49B 109.7 . . ?
C50 C49 H49A 109.7 . . ?
C50 C49 H49B 109.7 . . ?
H49A C49 H49B 108.2 . . ?
N8 C11 C12 109.8(4) . . ?
N8 C11 H11A 109.7 . . ?
N8 C11 H11B 109.7 . . ?
C12 C11 H11A 109.7 . . ?
C12 C11 H11B 109.7 . . ?
H11A C11 H11B 108.2 . . ?
N12 C75 H75A 109.8 . . ?
N12 C75 H75B 109.8 . . ?
N12 C75 C76 109.4(4) . . ?
H75A C75 H75B 108.2 . . ?
C76 C75 H75A 109.8 . . ?
C76 C75 H75B 109.8 . . ?
N6 C6 S6 179.1(4) . . ?
O13 C13 H13A 109.0 . . ?
O13 C13 H13B 109.0 . . ?
O13 C13 C14 112.7(5) . . ?
H13A C13 H13B 107.8 . . ?
C14 C13 H13A 109.0 . . ?
C14 C13 H13B 109.0 . . ?
N8 C14 C13 110.7(4) . . ?
N8 C14 H14A 109.5 . . ?
N8 C14 H14B 109.5 . . ?
C13 C14 H14A 109.5 . . ?
C13 C14 H14B 109.5 . . ?
H14A C14 H14B 108.1 . . ?
O17 C76 C75 110.8(4) . . ?
O17 C76 H76A 109.5 . . ?
O17 C76 H76B 109.5 . . ?
C75 C76 H76A 109.5 . . ?
C75 C76 H76B 109.5 . . ?
H76A C76 H76B 108.1 . . ?
O19 C32 C31 110.2(3) . . ?
O19 C32 H32A 109.6 . . ?
O19 C32 H32B 109.6 . . ?
C31 C32 H32A 109.6 . . ?
C31 C32 H32B 109.6 . . ?
H32A C32 H32B 108.1 . . ?
N7 C7 H7A 110.3 . . ?
N7 C7 H7B 110.3 . . ?
H7A C7 H7B 108.5 . . ?
C8 C7 N7 107.2(8) . . ?
C8 C7 H7A 110.3 . . ?
C8 C7 H7B 110.3 . . ?
O12 C8 C7 110.4(7) . . ?
O12 C8 H8A 109.6 . . ?
O12 C8 H8B 109.6 . . ?
C7 C8 H8A 109.6 . . ?
C7 C8 H8B 109.6 . . ?
H8A C8 H8B 108.1 . . ?
O12 C9 H9A 108.7 . . ?
O12 C9 H9B 108.7 . . ?
O12 C9 C10 114(2) . . ?
H9A C9 H9B 107.6 . . ?
C10 C9 H9A 108.7 . . ?
C10 C9 H9B 108.7 . . ?
N7 C10 H10A 110.3 . . ?
N7 C10 H10B 110.3 . . ?
C9 C10 N7 107.1(13) . . ?
C9 C10 H10A 110.3 . . ?
C9 C10 H10B 110.3 . . ?
H10A C10 H10B 108.5 . . ?
N7 C7' H7'A 110.3 . . ?
N7 C7' H7'B 110.3 . . ?
N7 C7' C8' 107(3) . . ?
H7'A C7' H7'B 108.6 . . ?
C8' C7' H7'A 110.3 . . ?
C8' C7' H7'B 110.3 . . ?
O12 C8' H8'A 110.2 . . ?
O12 C8' H8'B 110.2 . . ?
C7' C8' O12 108(2) . . ?
C7' C8' H8'A 110.2 . . ?
C7' C8' H8'B 110.2 . . ?
H8'A C8' H8'B 108.5 . . ?
O12 C9' H9'A 110.3 . . ?
O12 C9' H9'B 110.3 . . ?
H9'A C9' H9'B 108.5 . . ?
C10' C9' O12 107(6) . . ?
C10' C9' H9'A 110.3 . . ?
C10' C9' H9'B 110.3 . . ?
N7 C10' H10C 108.6 . . ?
N7 C10' H10D 108.6 . . ?
C9' C10' N7 115(4) . . ?
C9' C10' H10C 108.6 . . ?
C9' C10' H10D 108.6 . . ?
H10C C10' H10D 107.6 . . ?
N11 C23 H23A 110.2 . . ?
N11 C23 H23B 110.2 . . ?
N11 C23 C24 107.7(6) . . ?
H23A C23 H23B 108.5 . . ?
C24 C23 H23A 110.2 . . ?
C24 C23 H23B 110.2 . . ?
C23 C24 H24A 109.5 . . ?
C23 C24 H24B 109.5 . . ?
H24A C24 H24B 108.1 . . ?
O16 C24 C23 110.7(6) . . ?
O16 C24 H24A 109.5 . . ?
O16 C24 H24B 109.5 . . ?
H25A C25 H25B 108.0 . . ?
C26 C25 H25A 109.3 . . ?
C26 C25 H25B 109.3 . . ?
O16 C25 H25A 109.3 . . ?
O16 C25 H25B 109.3 . . ?
O16 C25 C26 111.5(5) . . ?
N11 C26 C25 107.5(5) . . ?
N11 C26 H26A 110.2 . . ?
N11 C26 H26B 110.2 . . ?
C25 C26 H26A 110.2 . . ?
C25 C26 H26B 110.2 . . ?
H26A C26 H26B 108.5 . . ?
C24 O16 C25 110.3(5) . . ?
N11 C23' H23C 108.7 . . ?
N11 C23' H23D 108.7 . . ?
H23C C23' H23D 107.6 . . ?
C24' C23' N11 114(3) . . ?
C24' C23' H23C 108.7 . . ?
C24' C23' H23D 108.7 . . ?
C23' C24' H24C 109.1 . . ?
C23' C24' H24D 109.1 . . ?
C23' C24' O16' 112(3) . . ?
H24C C24' H24D 107.9 . . ?
O16' C24' H24C 109.1 . . ?
O16' C24' H24D 109.1 . . ?
H25C C25' H25D 107.4 . . ?
C26' C25' H25C 108.2 . . ?
C26' C25' H25D 108.2 . . ?
O16' C25' H25C 108.2 . . ?
O16' C25' H25D 108.2 . . ?
O16' C25' C26' 116(2) . . ?
N11 C26' H26C 109.3 . . ?
N11 C26' H26D 109.3 . . ?
C25' C26' N11 112(2) . . ?
C25' C26' H26C 109.3 . . ?
C25' C26' H26D 109.3 . . ?
H26C C26' H26D 107.9 . . ?
C25' O16' C24' 111(2) . . ?

loop_
_geom_bond_atom_site_label_1
_geom_bond_atom_site_label_2
_geom_bond_distance
_geom_bond_site_symmetry_2
_geom_bond_publ_flag
Dy2 O7 2.354(3) . ?
Dy2 O4 2.248(2) . ?
Dy2 O3 2.211(2) . ?
Dy2 O8 2.385(3) . ?
Dy2 O9 2.403(3) . ?
Dy2 N4 2.377(4) . ?
Dy2 N5 2.385(3) . ?
Dy1 O5 2.347(3) . ?
Dy1 O6 2.361(3) . ?
Dy1 O1 2.249(3) . ?
Dy1 O2 2.255(3) . ?
Dy1 N1 2.396(4) . ?
Dy1 N2 2.409(3) . ?
Dy1 N3 2.405(3) . ?
P3 O3 1.505(3) . ?
P3 N13 1.626(3) . ?
P3 N15 1.625(3) . ?
P3 N14 1.640(3) . ?
P4 O4 1.499(3) . ?
P4 N18 1.629(3) . ?
P4 N17 1.649(3) . ?
P4 N16 1.636(3) . ?
P1 O1 1.490(3) . ?
P1 N8 1.637(3) . ?
P1 N7 1.638(3) . ?
P1 N9 1.625(4) . ?
S4 C4 1.627(4) . ?
P2 O2 1.495(3) . ?
P2 N10 1.625(3) . ?
P2 N12 1.635(4) . ?
P2 N11 1.643(3) . ?
S6 C6 1.646(5) . ?
S2 C2 1.627(5) . ?
S5 C5 1.628(4) . ?
S3 C3 1.625(5) . ?
S1 C1 1.619(4) . ?
O7 H7C 0.7275 . ?
O7 H7D 0.8739 . ?
O5 H5A 0.8956 . ?
O5 H5B 0.8793 . ?
O6 H6A 0.8693 . ?
O6 H6B 0.8711 . ?
O11 H11C 0.8700 . ?
O11 H11D 0.8690 . ?
O13 C12 1.409(5) . ?
O13 C13 1.418(6) . ?
O22 C44 1.438(5) . ?
O22 C45 1.437(5) . ?
O8 H8C 0.8991 . ?
O8 H8D 0.8965 . ?
O19 C33 1.437(4) . ?
O19 C32 1.439(5) . ?
O9 H9C 0.8814 . ?
O9 H9D 0.8809 . ?
O23 C48 1.436(5) . ?
O23 C49 1.428(5) . ?
O15 C21 1.436(5) . ?
O15 C20 1.429(5) . ?
O14 C16 1.421(6) . ?
O14 C17 1.428(6) . ?
O21 C41 1.427(5) . ?
O21 C40 1.437(5) . ?
O18 C29 1.432(5) . ?
O18 C28 1.429(5) . ?
O20 C36 1.430(5) . ?
O20 C37 1.429(5) . ?
N13 C27 1.474(5) . ?
N13 C30 1.468(5) . ?
N15 C38 1.472(5) . ?
N15 C35 1.465(5) . ?
O17 C78 1.433(6) . ?
O17 C76 1.438(6) . ?
N18 C47 1.483(5) . ?
N18 C50 1.497(5) . ?
N8 C11 1.478(6) . ?
N8 C14 1.477(6) . ?
O12 C8 1.422(7) . ?
O12 C9 1.42(3) . ?
O12 C8' 1.541(18) . ?
O12 C9' 1.48(11) . ?
N17 C43 1.473(5) . ?
N17 C46 1.470(5) . ?
N14 C31 1.466(5) . ?
N14 C34 1.474(5) . ?
N1 C1 1.179(5) . ?
O10 H10E 0.8712 . ?
O10 H10F 0.8701 . ?
N4 C4 1.175(6) . ?
N7 C7 1.503(14) . ?
N7 C10 1.486(6) . ?
N7 C7' 1.43(5) . ?
N7 C10' 1.542(16) . ?
N10 C19 1.484(5) . ?
N10 C22 1.483(5) . ?
N16 C39 1.472(5) . ?
N16 C42 1.463(5) . ?
N12 C79 1.479(5) . ?
N12 C75 1.480(6) . ?
N9 C15 1.464(5) . ?
N9 C18 1.477(5) . ?
C5 N5 1.176(5) . ?
N11 C23 1.444(9) . ?
N11 C26 1.465(6) . ?
N11 C23' 1.58(4) . ?
N11 C26' 1.56(3) . ?
C43 H43A 0.9900 . ?
C43 H43B 0.9900 . ?
C43 C44 1.511(6) . ?
C38 H38A 0.9900 . ?
C38 H38B 0.9900 . ?
C38 C37 1.510(5) . ?
C36 H36A 0.9900 . ?
C36 H36B 0.9900 . ?
C36 C35 1.514(5) . ?
N2 C2 1.172(6) . ?
C29 H29A 0.9900 . ?
C29 H29B 0.9900 . ?
C29 C30 1.511(5) . ?
C35 H35A 0.9900 . ?
C35 H35B 0.9900 . ?
C27 H27A 0.9900 . ?
C27 H27B 0.9900 . ?
C27 C28 1.519(5) . ?
C37 H37A 0.9900 . ?
C37 H37B 0.9900 . ?
C39 H39A 0.9900 . ?
C39 H39B 0.9900 . ?
C39 C40 1.503(6) . ?
C31 H31A 0.9900 . ?
C31 H31B 0.9900 . ?
C31 C32 1.509(5) . ?
N3 C3 1.178(6) . ?
C15 H15A 0.9900 . ?
C15 H15B 0.9900 . ?
C15 C16 1.519(6) . ?
C34 H34A 0.9900 . ?
C34 H34B 0.9900 . ?
C34 C33 1.516(5) . ?
C44 H44A 0.9900 . ?
C44 H44B 0.9900 . ?
C28 H28A 0.9900 . ?
C28 H28B 0.9900 . ?
C21 H21A 0.9900 . ?
C21 H21B 0.9900 . ?
C21 C22 1.504(6) . ?
C45 H45A 0.9900 . ?
C45 H45B 0.9900 . ?
C45 C46 1.515(6) . ?
C33 H33A 0.9900 . ?
C33 H33B 0.9900 . ?
C16 H16A 0.9900 . ?
C16 H16B 0.9900 . ?
C47 H47A 0.9900 . ?
C47 H47B 0.9900 . ?
C47 C48 1.515(6) . ?
C30 H30A 0.9900 . ?
C30 H30B 0.9900 . ?
C41 H41A 0.9900 . ?
C41 H41B 0.9900 . ?
C41 C42 1.516(6) . ?
C20 H20A 0.9900 . ?
C20 H20B 0.9900 . ?
C20 C19 1.511(6) . ?
C48 H48A 0.9900 . ?
C48 H48B 0.9900 . ?
C40 H40A 0.9900 . ?
C40 H40B 0.9900 . ?
C19 H19A 0.9900 . ?
C19 H19B 0.9900 . ?
C17 H17A 0.9900 . ?
C17 H17B 0.9900 . ?
C17 C18 1.491(6) . ?
C79 H79A 0.9900 . ?
C79 H79B 0.9900 . ?
C79 C78 1.493(7) . ?
C22 H22A 0.9900 . ?
C22 H22B 0.9900 . ?
C12 H12A 0.9900 . ?
C12 H12B 0.9900 . ?
C12 C11 1.492(6) . ?
C46 H46A 0.9900 . ?
C46 H46B 0.9900 . ?
N6 C6 1.157(6) . ?
C50 H50A 0.9900 . ?
C50 H50B 0.9900 . ?
C50 C49 1.501(6) . ?
C78 H78A 0.9900 . ?
C78 H78B 0.9900 . ?
C18 H18A 0.9900 . ?
C18 H18B 0.9900 . ?
C42 H42A 0.9900 . ?
C42 H42B 0.9900 . ?
C49 H49A 0.9900 . ?
C49 H49B 0.9900 . ?
C11 H11A 0.9900 . ?
C11 H11B 0.9900 . ?
C75 H75A 0.9900 . ?
C75 H75B 0.9900 . ?
C75 C76 1.506(7) . ?
C13 H13A 0.9900 . ?
C13 H13B 0.9900 . ?
C13 C14 1.497(8) . ?
C14 H14A 0.9900 . ?
C14 H14B 0.9900 . ?
C76 H76A 0.9900 . ?
C76 H76B 0.9900 . ?
C32 H32A 0.9900 . ?
C32 H32B 0.9900 . ?
C7 H7A 0.9900 . ?
C7 H7B 0.9900 . ?
C7 C8 1.503(10) . ?
C8 H8A 0.9900 . ?
C8 H8B 0.9900 . ?
C9 H9A 0.9900 . ?
C9 H9B 0.9900 . ?
C9 C10 1.46(2) . ?
C10 H10A 0.9900 . ?
C10 H10B 0.9900 . ?
C7' H7'A 0.9900 . ?
C7' H7'B 0.9900 . ?
C7' C8' 1.509(13) . ?
C8' H8'A 0.9900 . ?
C8' H8'B 0.9900 . ?
C9' H9'A 0.9900 . ?
C9' H9'B 0.9900 . ?
C9' C10' 1.46(2) . ?
C10' H10C 0.9900 . ?
C10' H10D 0.9900 . ?
C23 H23A 0.9900 . ?
C23 H23B 0.9900 . ?
C23 C24 1.531(8) . ?
C24 H24A 0.9900 . ?
C24 H24B 0.9900 . ?
C24 O16 1.437(8) . ?
C25 H25A 0.9900 . ?
C25 H25B 0.9900 . ?
C25 C26 1.508(8) . ?
C25 O16 1.439(9) . ?
C26 H26A 0.9900 . ?
C26 H26B 0.9900 . ?
C23' H23C 0.9900 . ?
C23' H23D 0.9900 . ?
C23' C24' 1.37(6) . ?
C24' H24C 0.9900 . ?
C24' H24D 0.9900 . ?
C24' O16' 1.48(4) . ?
C25' H25C 0.9900 . ?
C25' H25D 0.9900 . ?
C25' C26' 1.42(4) . ?
C25' O16' 1.36(4) . ?
C26' H26C 0.9900 . ?
C26' H26D 0.9900 . ?

loop_
_geom_hbond_atom_site_label_D
_geom_hbond_atom_site_label_H
_geom_hbond_atom_site_label_A
_geom_hbond_distance_DH
_geom_hbond_distance_HA
_geom_hbond_distance_DA
_geom_hbond_angle_DHA
_geom_hbond_site_symmetry_A
O7 H7C O16 0.73 2.11 2.779(6) 153.2 3_666
O7 H7D O17 0.87 1.90 2.654(4) 143.1 .
O5 H5A O23 0.90 1.88 2.705(4) 152.8 1_455
O5 H5B O10 0.88 1.91 2.708(4) 150.9 .
O6 H6A O15 0.87 1.88 2.739(4) 169.2 3_667
O6 H6B O18 0.87 1.94 2.761(4) 156.1 4_576
O11 H11C N6 0.87 1.90 2.757(5) 167.2 .
O11 H11D S5 0.87 2.46 3.298(3) 162.0 1_455
O8 H8C S6 0.90 2.41 3.174(3) 143.6 4_676
O8 H8D O19 0.90 2.00 2.783(4) 145.7 4_576
O9 H9C O13 0.88 1.93 2.799(4) 170.6 1_655
O9 H9D O11 0.88 1.99 2.798(4) 152.6 1_655
O10 H10E O11 0.87 2.00 2.846(4) 161.9 .
O10 H10F O22 0.87 2.06 2.887(4) 157.9 3_666

loop_
_geom_torsion_atom_site_label_1
_geom_torsion_atom_site_label_2
_geom_torsion_atom_site_label_3
_geom_torsion_atom_site_label_4
_geom_torsion
_geom_torsion_site_symmetry_1
_geom_torsion_site_symmetry_2
_geom_torsion_site_symmetry_3
_geom_torsion_site_symmetry_4
_geom_torsion_publ_flag
P3 N13 C27 C28 -136.5(3) . . . . ?
P3 N13 C30 C29 136.1(3) . . . . ?
P3 N15 C38 C37 125.3(3) . . . . ?
P3 N15 C35 C36 -124.9(3) . . . . ?
P3 N14 C31 C32 -151.7(3) . . . . ?
P3 N14 C34 C33 150.8(3) . . . . ?
P4 N18 C47 C48 -154.2(3) . . . . ?
P4 N18 C50 C49 154.0(3) . . . . ?
P4 N17 C43 C44 155.1(3) . . . . ?
P4 N17 C46 C45 -156.4(3) . . . . ?
P4 N16 C39 C40 -132.8(3) . . . . ?
P4 N16 C42 C41 134.1(3) . . . . ?
P1 N8 C11 C12 154.5(4) . . . . ?
P1 N8 C14 C13 -155.2(4) . . . . ?
P1 N7 C7 C8 147.6(5) . . . . ?
P1 N7 C10 C9 -150.6(14) . . . . ?
P1 N7 C7' C8' -150.5(15) . . . . ?
P1 N7 C10' C9' 156(5) . . . . ?
P1 N9 C15 C16 -132.2(3) . . . . ?
P1 N9 C18 C17 130.6(3) . . . . ?
P2 N10 C19 C20 149.6(3) . . . . ?
P2 N10 C22 C21 -147.5(3) . . . . ?
P2 N12 C79 C78 132.7(4) . . . . ?
P2 N12 C75 C76 -132.9(3) . . . . ?
P2 N11 C23 C24 -134.5(5) . . . . ?
P2 N11 C26 C25 135.1(4) . . . . ?
P2 N11 C23' C24' 157(2) . . . . ?
P2 N11 C26' C25' -159.7(16) . . . . ?
O4 P4 N18 C47 -68.3(4) . . . . ?
O4 P4 N18 C50 75.7(3) . . . . ?
O4 P4 N17 C43 -40.7(3) . . . . ?
O4 P4 N17 C46 173.9(3) . . . . ?
O4 P4 N16 C39 -177.3(3) . . . . ?
O4 P4 N16 C42 -5.1(4) . . . . ?
O13 C12 C11 N8 57.1(6) . . . . ?
O13 C13 C14 N8 -53.2(7) . . . . ?
O3 P3 N13 C27 -30.8(3) . . . . ?
O3 P3 N13 C30 140.3(3) . . . . ?
O3 P3 N15 C38 -51.1(3) . . . . ?
O3 P3 N15 C35 129.8(3) . . . . ?
O3 P3 N14 C31 156.5(3) . . . . ?
O3 P3 N14 C34 -52.1(3) . . . . ?
O22 C45 C46 N17 -58.5(4) . . . . ?
O1 P1 N8 C11 111.0(4) . . . . ?
O1 P1 N8 C14 -39.7(5) . . . . ?
O1 P1 N7 C7 -47.7(5) . . . . ?
O1 P1 N7 C10 160.2(4) . . . . ?
O1 P1 N7 C7' -31.8(16) . . . . ?
O1 P1 N7 C10' 102.9(11) . . . . ?
O1 P1 N9 C15 144.7(3) . . . . ?
O1 P1 N9 C18 -42.5(3) . . . . ?
O2 P2 N10 C19 86.6(4) . . . . ?
O2 P2 N10 C22 -64.1(4) . . . . ?
O2 P2 N12 C79 156.7(3) . . . . ?
O2 P2 N12 C75 -15.5(4) . . . . ?
O2 P2 N11 C23 169.3(4) . . . . ?
O2 P2 N11 C26 -24.2(5) . . . . ?
O2 P2 N11 C23' 150.3(18) . . . . ?
O2 P2 N11 C26' 14.0(14) . . . . ?
O15 C21 C22 N10 -59.1(5) . . . . ?
O15 C20 C19 N10 58.1(4) . . . . ?
O14 C17 C18 N9 57.8(5) . . . . ?
O21 C41 C42 N16 56.2(4) . . . . ?
O18 C29 C30 N13 55.8(4) . . . . ?
O20 C36 C35 N15 -57.4(4) . . . . ?
N13 P3 O3 Dy2 137.2(6) . . . . ?
N13 P3 N15 C38 69.0(3) . . . . ?
N13 P3 N15 C35 -110.1(3) . . . . ?
N13 P3 N14 C31 36.7(3) . . . . ?
N13 P3 N14 C34 -171.9(3) . . . . ?
N13 C27 C28 O18 -55.4(4) . . . . ?
N15 P3 O3 Dy2 -103.9(6) . . . . ?
N15 P3 N13 C27 -152.1(3) . . . . ?
N15 P3 N13 C30 19.0(3) . . . . ?
N15 P3 N14 C31 -81.1(3) . . . . ?
N15 P3 N14 C34 70.3(3) . . . . ?
N15 C38 C37 O20 56.2(5) . . . . ?
N18 P4 O4 Dy2 72.9(5) . . . . ?
N18 P4 N17 C43 -166.6(3) . . . . ?
N18 P4 N17 C46 48.0(4) . . . . ?
N18 P4 N16 C39 -49.9(4) . . . . ?
N18 P4 N16 C42 122.3(3) . . . . ?
N18 C47 C48 O23 -59.7(5) . . . . ?
N18 C50 C49 O23 58.6(5) . . . . ?
N8 P1 O1 Dy1 -166.1(6) . . . . ?
N8 P1 N7 C7 75.4(5) . . . . ?
N8 P1 N7 C10 -76.8(4) . . . . ?
N8 P1 N7 C7' 91.2(15) . . . . ?
N8 P1 N7 C10' -134.0(11) . . . . ?
N8 P1 N9 C15 23.1(4) . . . . ?
N8 P1 N9 C18 -164.2(3) . . . . ?
O12 C9 C10 N7 -58(2) . . . . ?
O12 C9' C10' N7 51(7) . . . . ?
N17 P4 O4 Dy2 -43.6(5) . . . . ?
N17 P4 N18 C47 51.1(4) . . . . ?
N17 P4 N18 C50 -164.9(3) . . . . ?
N17 P4 N16 C39 62.7(3) . . . . ?
N17 P4 N16 C42 -125.2(3) . . . . ?
N17 C43 C44 O22 57.3(4) . . . . ?
N14 P3 O3 Dy2 17.5(7) . . . . ?
N14 P3 N13 C27 88.6(3) . . . . ?
N14 P3 N13 C30 -100.2(3) . . . . ?
N14 P3 N15 C38 -172.0(3) . . . . ?
N14 P3 N15 C35 8.9(4) . . . . ?
N14 C31 C32 O19 -57.1(4) . . . . ?
N14 C34 C33 O19 57.8(4) . . . . ?
N7 P1 O1 Dy1 -45.7(7) . . . . ?
N7 P1 N8 C11 -11.2(4) . . . . ?
N7 P1 N8 C14 -161.9(4) . . . . ?
N7 P1 N9 C15 -93.0(4) . . . . ?
N7 P1 N9 C18 79.7(3) . . . . ?
N7 C7 C8 O12 61.1(7) . . . . ?
N7 C7' C8' O12 -64(3) . . . . ?
N10 P2 O2 Dy1 -166.7(10) . . . . ?
N10 P2 N12 C79 31.1(4) . . . . ?
N10 P2 N12 C75 -141.1(3) . . . . ?
N10 P2 N11 C23 -64.5(5) . . . . ?
N10 P2 N11 C26 102.0(4) . . . . ?
N10 P2 N11 C23' -83.5(18) . . . . ?
N10 P2 N11 C26' 140.2(14) . . . . ?
N16 P4 O4 Dy2 -166.8(4) . . . . ?
N16 P4 N18 C47 170.7(3) . . . . ?
N16 P4 N18 C50 -45.3(3) . . . . ?
N16 P4 N17 C43 78.9(3) . . . . ?
N16 P4 N17 C46 -66.5(4) . . . . ?
N16 C39 C40 O21 -56.8(4) . . . . ?
N12 P2 O2 Dy1 75.9(10) . . . . ?
N12 P2 N10 C19 -153.0(3) . . . . ?
N12 P2 N10 C22 56.4(4) . . . . ?
N12 P2 N11 C23 47.9(5) . . . . ?
N12 P2 N11 C26 -145.6(4) . . . . ?
N12 P2 N11 C23' 28.9(18) . . . . ?
N12 P2 N11 C26' -107.5(14) . . . . ?
N12 C79 C78 O17 56.9(5) . . . . ?
N12 C75 C76 O17 -56.6(5) . . . . ?
N9 P1 O1 Dy1 75.9(7) . . . . ?
N9 P1 N8 C11 -128.7(4) . . . . ?
N9 P1 N8 C14 80.6(4) . . . . ?
N9 P1 N7 C7 -169.4(4) . . . . ?
N9 P1 N7 C10 38.5(4) . . . . ?
N9 P1 N7 C7' -153.5(15) . . . . ?
N9 P1 N7 C10' -18.8(11) . . . . ?
N9 C15 C16 O14 -57.5(5) . . . . ?
N11 P2 O2 Dy1 -47.7(11) . . . . ?
N11 P2 N10 C19 -34.1(4) . . . . ?
N11 P2 N10 C22 175.3(3) . . . . ?
N11 P2 N12 C79 -82.4(4) . . . . ?
N11 P2 N12 C75 105.3(3) . . . . ?
N11 C23 C24 O16 -57.2(8) . . . . ?
N11 C23' C24' O16' 58(4) . . . . ?
C43 N17 C46 C45 56.3(4) . . . . ?
C38 N15 C35 C36 55.9(4) . . . . ?
C36 O20 C37 C38 -58.6(5) . . . . ?
C29 O18 C28 C27 60.9(4) . . . . ?
C35 N15 C38 C37 -55.5(4) . . . . ?
C27 N13 C30 C29 -51.9(4) . . . . ?
C37 O20 C36 C35 59.2(4) . . . . ?
C39 N16 C42 C41 -53.1(4) . . . . ?
C31 N14 C34 C33 -54.9(4) . . . . ?
C15 N9 C18 C17 -55.6(5) . . . . ?
C34 N14 C31 C32 54.8(4) . . . . ?
C44 O22 C45 C46 60.0(4) . . . . ?
C28 O18 C29 C30 -60.9(4) . . . . ?
C21 O15 C20 C19 -59.9(5) . . . . ?
C45 O22 C44 C43 -59.6(4) . . . . ?
C33 O19 C32 C31 60.8(4) . . . . ?
C16 O14 C17 C18 -61.6(5) . . . . ?
C47 N18 C50 C49 -58.2(4) . . . . ?
C30 N13 C27 C28 51.5(4) . . . . ?
C41 O21 C40 C39 60.8(4) . . . . ?
C20 O15 C21 C22 60.3(5) . . . . ?
C48 O23 C49 C50 -61.1(5) . . . . ?
C40 O21 C41 C42 -60.8(5) . . . . ?
C19 N10 C22 C21 58.0(5) . . . . ?
C17 O14 C16 C15 61.7(5) . . . . ?
C79 N12 C75 C76 54.0(5) . . . . ?
C22 N10 C19 C20 -57.2(4) . . . . ?
C12 O13 C13 C14 57.2(6) . . . . ?
C46 N17 C43 C44 -55.7(4) . . . . ?
C50 N18 C47 C48 58.5(4) . . . . ?
C78 O17 C76 C75 60.4(5) . . . . ?
C18 N9 C15 C16 54.6(4) . . . . ?
C42 N16 C39 C40 54.1(4) . . . . ?
C49 O23 C48 C47 61.5(5) . . . . ?
C11 N8 C14 C13 51.0(6) . . . . ?
C75 N12 C79 C78 -54.4(5) . . . . ?
C13 O13 C12 C11 -59.3(6) . . . . ?
C14 N8 C11 C12 -52.7(6) . . . . ?
C76 O17 C78 C79 -60.4(5) . . . . ?
C32 O19 C33 C34 -61.5(4) . . . . ?
C7 N7 C10 C9 54.9(15) . . . . ?
C8 O12 C9 C10 63(2) . . . . ?
C9 O12 C8 C7 -62.6(15) . . . . ?
C10 N7 C7 C8 -57.4(7) . . . . ?
C7' N7 C10' C9' -65(5) . . . . ?
C8' O12 C9' C10' -47(7) . . . . ?
C9' O12 C8' C7' 54(5) . . . . ?
C10' N7 C7' C8' 68(2) . . . . ?
C23 N11 C26 C25 -57.6(7) . . . . ?
C23 C24 O16 C25 59.4(7) . . . . ?
C26 N11 C23 C24 57.7(8) . . . . ?
C26 C25 O16 C24 -59.8(6) . . . . ?
O16 C25 C26 N11 56.8(6) . . . . ?
C23' N11 C26' C25' 56(3) . . . . ?
C23' C24' O16' C25' -51(4) . . . . ?
C26' N11 C23' C24' -59(3) . . . . ?
C26' C25' O16' C24' 52(4) . . . . ?
O16' C25' C26' N11 -59(3) . . . . ?
